data_7715641
loop_
_publ_author_name
'Borys, Andryj M.'
'Vedani, Luca'
'Hevia, Eva'

_publ_section_title
;
 The coordination of alkali-metal nickelates to organic &#x3c0;-systems:
 synthetic, structural and spectroscopic insights.
;
_journal_issue 19
_journal_name_full 'Dalton transactions (Cambridge, England : 2003)'
_journal_page_first 8382
_journal_page_last 8390
_journal_paper_doi 10.1039/d4dt00889h
_journal_volume 53
_journal_year 2024
_chemical_formula_moiety 'C44 H66 K2 N6 Ni'
_chemical_formula_sum 'C44 H66 K2 N6 Ni'
_chemical_formula_weight 815.93
_space_group_IT_number 14
_space_group_name_Hall '-P 2yn'
_space_group_name_H-M_alt 'P 1 21/n 1'
_symmetry_cell_setting monoclinic
_symmetry_Int_Tables_number 14
_symmetry_space_group_name_Hall '-P 2yn'
_symmetry_space_group_name_H-M 'P 1 21/n 1'
_atom_sites_solution_hydrogens geom
_atom_sites_solution_primary dual
_audit_creation_date 2023-12-13T14:40:17-00:00
_audit_update_record
;
2024-01-17 deposited with the CCDC.	2024-04-03 downloaded from the CCDC.
;
_cell_angle_alpha 90
_cell_angle_beta 112.3960(10)
_cell_angle_gamma 90
_cell_formula_units_Z 4
_cell_length_a 19.97570(10)
_cell_length_b 11.46590(10)
_cell_length_c 21.46230(10)
_cell_measurement_reflns_used 64931
_cell_measurement_temperature 100.00(10)
_cell_measurement_theta_max 80.238
_cell_measurement_theta_min 3.853
_cell_volume 4544.93(6)
_computing_cell_refinement 'CrysAlisPro 1.171.43.95a (Rigaku OD, 2023)'
_computing_data_collection 'CrysAlisPro system (CCD 42.101a 64-bit (release 31-08-2023))'
_computing_data_reduction 'CrysAlisPro 1.171.43.95a (Rigaku OD, 2023)'
_computing_molecular_graphics 'Olex2 1.3 (Dolomanov et al., 2009)'
_computing_publication_material 'Olex2 1.3 (Dolomanov et al., 2009)'
_computing_structure_refinement 'SHELXL 2018/3 (Sheldrick, 2015)'
_computing_structure_solution 'SHELXT 2018/2 (Sheldrick, 2018)'
_diffrn_ambient_environment N~2~
_diffrn_ambient_temperature 100.00(10)
_diffrn_detector 'Hybrid Pixel Array Detector'
_diffrn_detector_area_resol_mean 10
_diffrn_detector_type HyPix
_diffrn_measured_fraction_theta_full 1
_diffrn_measured_fraction_theta_max 1
_diffrn_measurement_details
;
        List of Runs (angles in degrees, time in seconds):
  # Type    Start    End  Width  t~exp~   \w     \q     \k     \f   Frames
        --------------------------------------------------------------------------
  1  \w   -113.00 -88.00   0.50    2.00    --  -50.24-150.00-160.00   50
  2  \w    -77.00 -44.00   0.50    2.00    --  -50.24 150.00-114.00   66
  3  \w    -75.00 -11.00   0.50    2.00    --  -50.24 123.00  83.00  128
  4  \w     33.00  92.00   0.50    2.00    --   50.24-123.00   2.00  118
  5  \w     55.00  80.00   0.50    2.00    --   50.24-150.00-160.00   50
  6  \w    -77.00 -52.00   0.50   10.00    --  -90.00 123.00  83.00   50
  7  \w    -89.00 -64.00   0.50   10.00    --  -90.00 150.00-114.00   50
  8  \w   -141.00-116.00   0.50   10.00    --  -90.00-123.00   2.00   50
  9  \w   -127.00-102.00   0.50   10.00    --  -90.00-150.00-160.00   50
 10  \w     52.00  77.00   0.50   10.00    --  111.50-123.00   2.00   50
 11  \w    101.00 134.00   0.50   10.00    --  111.50 123.00  83.00   66
 12  \w     99.00 125.00   0.50   10.00    --  111.50 150.00-114.00   52
 13  \w     91.00 128.00   0.50   10.00    --  111.50-150.00-160.00   74
 14  \w   -120.00 -39.00   0.50    2.00    --  -50.24 -57.00 150.00  162
 15  \w    -25.00  16.00   0.50    2.00    --  -50.24  19.00  60.00   82
 16  \w   -121.00 -53.00   0.50    2.00    --  -50.24 -77.00  90.00  136
 17  \w    -93.00 -39.00   0.50    2.00    --  -50.24 -77.00 120.00  108
 18  \w      9.00  55.00   0.50    2.00    --   50.24   0.00-150.00   92
 19  \w     34.00  77.00   0.50    2.00    --   50.24  77.00  90.00   86
 20  \w     67.00 118.00   0.50    2.00    --   50.24  38.00-180.00  102
 21  \w    -98.00 -72.00   0.50   10.00    --  -90.00 -73.00 157.06   52
 22  \w   -160.00 -74.00   0.50   10.00    --  -90.00 -72.00  60.71  172
 23  \w   -100.00 -74.00   0.50   10.00    --  -90.00 -70.00 118.44   52
 24  \w    -96.00 -70.00   0.50   10.00    --  -90.00 -77.00-180.00   52
 25  \w    -96.00 -71.00   0.50   10.00    --  -90.00 -76.00 115.65   50
 26  \w   -148.00-122.00   0.50   10.00    --  -90.00 -77.00  90.00   52
 27  \w   -100.00 -75.00   0.50   10.00    --  -90.00 -66.00 124.45   50
 28  \w    -97.00 -71.00   0.50   10.00    --  -90.00 -75.00  81.30   52
 29  \w    -98.00 -71.00   0.50   10.00    --  -90.00 -77.00 150.00   54
 30  \w    -95.00 -70.00   0.50   10.00    --  -90.00 -77.00  90.00   50
 31  \w    -99.00 -74.00   0.50   10.00    --  -90.00 -69.00 158.55   50
 32  \w   -152.00-126.00   0.50   10.00    --  -90.00 -77.00 150.00   52
 33  \w   -100.00 -74.00   0.50   10.00    --  -90.00 -72.00  96.68   52
 34  \w   -144.00-119.00   0.50   10.00    --  -90.00 -71.00 100.17   50
 35  \w   -100.00 -74.00   0.50   10.00    --  -90.00 -67.00 159.44   52
 36  \w   -100.00 -74.00   0.50   10.00    --  -90.00 -69.00 122.32   52
 37  \w    -99.00 -73.00   0.50   10.00    --  -90.00 -70.00 148.27   52
 38  \w    -99.00 -73.00   0.50   10.00    --  -90.00 -72.00-176.77   52
 39  \w    -96.00 -70.00   0.50   10.00    --  -90.00 -77.00 120.00   52
 40  \w   -104.00 -77.00   0.50   10.00    --  -90.00 -59.00 110.92   54
 41  \w   -103.00 -77.00   0.50   10.00    --  -90.00 -61.00 120.00   52
 42  \w   -100.00 -73.00   0.50   10.00    --  -90.00 -71.00 148.08   54
 43  \w   -146.00-120.00   0.50   10.00    --  -90.00 -66.00 124.45   52
 44  \w    -99.00 -72.00   0.50   10.00    --  -90.00 -72.00  91.81   54
 45  \w    -99.00 -73.00   0.50   10.00    --  -90.00 -71.00 100.17   52
 46  \w    133.00 158.00   0.50   10.00    --  111.50  61.00-180.00   50
 47  \w    101.00 128.00   0.50   10.00    --  111.50  61.00-180.00   54
 48  \w     98.00 151.00   0.50   10.00    --  111.50  61.00  90.00  106
 49  \w     41.00  98.00   0.50   10.00    --  111.50 -77.00 120.00  114
 50  \w    102.00 160.00   0.50   10.00    --  111.50  61.00 150.00  116
 51  \w     66.00 118.00   0.50   10.00    --  111.50   0.00  30.00  104
 52  \w     41.00  92.00   0.50   10.00    --  111.50 -77.00 150.00  102
 53  \w    122.00 167.00   0.50   10.00    --  111.50  77.00  60.00   90
 54  \w     94.00 120.00   0.50   10.00    --  111.50  77.00  60.00   52
 55  \w     42.00 108.00   0.50   10.00    --  111.50-128.00 -39.64  132
 56  \w    132.00 174.00   0.50   10.00    --  111.50  15.00-150.00   84
 57  \w     46.00  92.00   0.50   10.00    --  111.50 -77.00  60.00   92
 58  \w    123.00 149.00   0.50   10.00    --  111.50  45.00-180.00   52
 59  \w     41.00  66.00   0.50   10.00    --  111.50 -61.00  60.00   50
 60  \w     45.00  84.00   0.50   10.00    --  111.50-125.00-120.00   78
 61  \w     76.00 108.00   0.50   10.00    --  111.50-120.00 -19.86   64
 62  \w    100.00 176.00   0.50   10.00    --  111.50  61.00 120.00  152
 63  \w     43.00  69.00   0.50   10.00    --  111.50 -61.00   0.00   52
 64  \w    100.00 143.00   0.50   10.00    --  111.50  61.00  60.00   86
 65  \w     43.00 107.00   0.50   10.00    --  111.50-106.00-111.25  128
 66  \w     41.00  86.00   0.50   10.00    --  111.50 -77.00 -30.00   90
 67  \w     44.00  98.00   0.50   10.00    --  111.50-125.00 -60.00  108
 68  \w     85.00 111.00   0.50   10.00    --  111.50-125.00 150.00   52
 69  \w    153.00 178.00   0.50   10.00    --  111.50  77.00 120.00   50
 70  \w     96.00 130.00   0.50   10.00    --  111.50  67.00 141.16   68
 71  \w     92.00 122.00   0.50   10.00    --  111.50  77.00 120.00   60
 72  \w     63.00  88.00   0.50   10.00    --  111.50   0.00-180.00   50
 73  \w     41.00  86.00   0.50   10.00    --  111.50 -77.00   0.00   90
 74  \w     63.00 104.00   0.50   10.00    --  111.50 -77.00  90.00   82
 75  \w     99.00 144.00   0.50   10.00    --  111.50  61.00 -60.00   90
 76  \w     94.00 174.00   0.50   10.00    --  111.50  77.00 150.00  160
 77  \w     42.00  68.00   0.50   10.00    --  111.50 -61.00 -90.00   52
 78  \w     60.00  86.00   0.50   10.00    --  111.50-125.00  30.00   52
 79  \w     92.00 176.00   0.50   10.00    --  111.50  77.00-180.00  168
 80  \w     93.00 173.00   0.50   10.00    --  111.50  77.00  90.00  160
 81  \w    110.00 174.00   0.50   10.00    --  111.50  30.00-120.00  128
 82  \w    141.00 178.00   0.50   10.00    --  111.50  30.00  60.00   74
 83  \w     41.00  66.00   0.50   10.00    --  111.50 -61.00-150.00   50
;
_diffrn_measurement_device 'four-circle diffractometer'
_diffrn_measurement_device_type 'XtaLAB Synergy, Dualflex, HyPix'
_diffrn_measurement_method '\w scans'
_diffrn_orient_matrix_type 'CrysAlisPro convention (1999,Acta A55,543-557)'
_diffrn_orient_matrix_UB_11 -0.0735496
_diffrn_orient_matrix_UB_12 0.0270223
_diffrn_orient_matrix_UB_13 -0.0567361
_diffrn_orient_matrix_UB_21 0.0285741
_diffrn_orient_matrix_UB_22 -0.0469534
_diffrn_orient_matrix_UB_23 -0.0524812
_diffrn_orient_matrix_UB_31 -0.0270155
_diffrn_orient_matrix_UB_32 -0.122942
_diffrn_orient_matrix_UB_33 0.007579
_diffrn_radiation_monochromator mirror
_diffrn_radiation_probe x-ray
_diffrn_radiation_type 'Cu K\a'
_diffrn_radiation_wavelength 1.54184
_diffrn_reflns_av_R_equivalents 0.024
_diffrn_reflns_av_unetI/netI 0.0332
_diffrn_reflns_Laue_measured_fraction_full 1
_diffrn_reflns_Laue_measured_fraction_max 1
_diffrn_reflns_limit_h_max 24
_diffrn_reflns_limit_h_min -24
_diffrn_reflns_limit_k_max 13
_diffrn_reflns_limit_k_min -14
_diffrn_reflns_limit_l_max 26
_diffrn_reflns_limit_l_min -26
_diffrn_reflns_number 102150
_diffrn_reflns_point_group_measured_fraction_full 1
_diffrn_reflns_point_group_measured_fraction_max 1
_diffrn_reflns_theta_full 67.684
_diffrn_reflns_theta_max 74.501
_diffrn_reflns_theta_min 2.573
_diffrn_source 'micro-focus sealed X-ray tube'
_diffrn_source_type 'PhotonJet (Cu) X-ray Source'
_exptl_absorpt_coefficient_mu 2.517
_exptl_absorpt_correction_T_max 1
_exptl_absorpt_correction_T_min 0.572
_exptl_absorpt_correction_type gaussian
_exptl_absorpt_process_details
;
        CrysAlisPro 1.171.43.95a (Rigaku Oxford Diffraction, 2023)
        Numerical absorption correction based on gaussian integration over
        a multifaceted crystal model
        Empirical absorption correction using spherical harmonics,
        implemented in SCALE3 ABSPACK scaling algorithm.
;
_exptl_crystal_colour red
_exptl_crystal_density_diffrn 1.192
_exptl_crystal_description plate
_exptl_crystal_F_000 1752
_exptl_crystal_size_max 0.215
_exptl_crystal_size_mid 0.172
_exptl_crystal_size_min 0.097
_refine_diff_density_max 0.646
_refine_diff_density_min -0.628
_refine_diff_density_rms 0.053
_refine_ls_extinction_method none
_refine_ls_goodness_of_fit_ref 1.086
_refine_ls_hydrogen_treatment constr
_refine_ls_matrix_type full
_refine_ls_number_parameters 735
_refine_ls_number_reflns 9294
_refine_ls_number_restraints 1134
_refine_ls_restrained_S_all 1.266
_refine_ls_R_factor_all 0.0583
_refine_ls_R_factor_gt 0.0557
_refine_ls_shift/su_max 0.001
_refine_ls_shift/su_mean 0
_refine_ls_structure_factor_coef Fsqd
_refine_ls_weighting_details 'w=1/[\s^2^(Fo^2^)+(0.0681P)^2^+3.9172P] where P=(Fo^2^+2Fc^2^)/3'
_refine_ls_weighting_scheme calc
_refine_ls_wR_factor_gt 0.1471
_refine_ls_wR_factor_ref 0.1494
_reflns_Friedel_coverage 0
_reflns_number_gt 8669
_reflns_number_total 9294
_reflns_threshold_expression 'I > 2\s(I)'
_cod_data_source_file d4dt00889h2.cif
_cod_data_source_block 23EH352_AMB-1230-R
_cod_depositor_comments 'Adding full bibliography for 7715639--7715655.cif.'
_cod_database_code 7715641
_shelx_estimated_absorpt_t_min 0.614
_shelx_estimated_absorpt_t_max 0.792
_oxdiff_exptl_absorpt_empirical_details
;
        Empirical correction (ABSPACK) includes:
        - Absorption correction using spherical harmonics
        - Frame scaling
;
_oxdiff_exptl_absorpt_empirical_full_max 1.294
_oxdiff_exptl_absorpt_empirical_full_min 0.775
_shelx_shelxl_version_number 2018/3
_olex2_refinement_description
;
        1. Fixed Uiso
 At 1.2 times of:
  All C(H) groups, All C(H,H) groups
 At 1.5 times of:
  All C(H,H,H) groups
        2. Restrained distances
 N4A-C22A \\sim N4-C22 \\sim N4A-C44A \\sim N4-C44 \\sim N4A-C23A \\sim N4-C23
        \\sim N5-C24 \\sim N5A-C24A
 \\sim N5A-C26A \\sim N5-C26 \\sim N6-C29 \\sim N6-C29A \\sim N6-C28 \\sim
        N6-C28A \\sim N6-C27 \\sim N6-C27A
 with sigma of 0.002
 C33-C32 \\sim C33A-C32A \\sim C32A-C31A \\sim C31A-C30A \\sim C32-C31 \\sim
        C43A-C30A \\sim C31-C30 ~
 C43-C30 \\sim C43-C42 \\sim C43A-C42A \\sim C42A-C33A \\sim C42-C33 \\sim
        C35A-C33A \\sim C34-C33 ~
 C35-C34 \\sim C40A-C35A \\sim C40A-C37A \\sim C36-C35 \\sim C40-C35 \\sim
        C41A-C36A \\sim C41-C40 ~
 C42-C41 \\sim C42A-C41A \\sim C40A-C36A \\sim C40-C39 \\sim C39A-C36A \\sim
        C39A-C34A \\sim C39-C38 ~
 C37-C36 \\sim C38A-C37A \\sim C38A-C34A \\sim C38-C37
 with sigma of 0.002
 N4A-C44A \\sim N4-C44 \\sim N4-C23 \\sim N4A-C22A \\sim N4-C22
 with sigma of 0.002
 C24A-C23A \\sim C24-C23 \\sim C27-C26 \\sim C27A-C26A
 with sigma of 0.002
 N1-C3 \\sim N1-C3A \\sim N1-C1 \\sim N1-C2 \\sim N2-C4A \\sim N2-C4 \\sim
        N2-C5 \\sim N2-C6
 with sigma of 0.002
        3. Rigid bond restraints
 C30A, C31A, C43A, C42A, C33A, C32A, C35A, C40A, C36A, C41A, C39A, C38A, C34A,
 C37A
 with sigma for 1-2 distances of 0.001 and sigma for 1-3 distances of 0.001
 C29, N6, C28, C27, C26, N5, C24, C25, C23, N4, C44, C22
 with sigma for 1-2 distances of 0.001 and sigma for 1-3 distances of 0.001
 N6, C29A, C28A, C27A, C26A, N5A, C24A, C25A, C23A, N4A, C22A, C44A
 with sigma for 1-2 distances of 0.001 and sigma for 1-3 distances of 0.001
 C31, C30, C43, C42, C33, C32, C34, C35, C40, C41, C39, C38, C37, C36
 with sigma for 1-2 distances of 0.001 and sigma for 1-3 distances of 0.001
        4. Uiso/Uaniso restraints and constraints
        Uanis(C17A) \\sim Ueq, Uanis(C19A) \\sim Ueq, Uanis(C18A) \\sim Ueq, Uanis(C16)
        \\sim Ueq, Uanis(C21) \\sim Ueq, Uanis(C20) \\sim Ueq, Uanis(C19) \\sim Ueq,
        Uanis(C17) \\sim Ueq, Uanis(C16A) \\sim Ueq, Uanis(C21A) \\sim Ueq, Uanis(C20A)
        \\sim Ueq: with sigma of 0.01 and sigma for terminal atoms of 0.02
        Uanis(C18) \\sim Ueq: with sigma of 0.005 and sigma for terminal atoms of 0.2
        Uanis(C28) \\sim Ueq, Uanis(C29) \\sim Ueq, Uanis(C29A) \\sim Ueq, Uanis(C28A)
        \\sim Ueq: with sigma of 0.01 and sigma for terminal atoms of 0.005
        Uanis(C30) \\sim Ueq, Uanis(C30A) \\sim Ueq, Uanis(C31) \\sim Ueq, Uanis(C31A)
        \\sim Ueq, Uanis(C32) \\sim Ueq, Uanis(C32A) \\sim Ueq, Uanis(C33A) \\sim Ueq,
        Uanis(C33) \\sim Ueq, Uanis(C42A) \\sim Ueq, Uanis(C42) \\sim Ueq, Uanis(C43)
        \\sim Ueq, Uanis(C43A) \\sim Ueq, Uanis(C41) \\sim Ueq, Uanis(C41A) \\sim Ueq,
        Uanis(C40) \\sim Ueq, Uanis(C36A) \\sim Ueq, Uanis(C35) \\sim Ueq, Uanis(C34)
        \\sim Ueq, Uanis(C40A) \\sim Ueq, Uanis(C37A) \\sim Ueq, Uanis(C36) \\sim Ueq,
        Uanis(C38A) \\sim Ueq, Uanis(C37) \\sim Ueq, Uanis(C34A) \\sim Ueq, Uanis(C38)
        \\sim Ueq, Uanis(C39A) \\sim Ueq, Uanis(C39) \\sim Ueq: with sigma of 0.01 and
        sigma for terminal atoms of 0.02
        Uanis(C35A) \\sim Ueq: with sigma of 0.005 and sigma for terminal atoms of 0.02
        Uanis(C14) \\sim Ueq, Uanis(C13) \\sim Ueq, Uanis(C12) \\sim Ueq: with sigma of
        0.01 and sigma for terminal atoms of 0.02
        Uanis(C44) \\sim Ueq, Uanis(C23) \\sim Ueq, Uanis(C44A) \\sim Ueq, Uanis(C22)
        \\sim Ueq, Uanis(C22A) \\sim Ueq, Uanis(N4) \\sim Ueq: with sigma of 0.01 and
        sigma for terminal atoms of 0.02
        Uanis(C26A) \\sim Ueq: with sigma of 0.01 and sigma for terminal atoms of 0.02
        Uanis(N5) \\sim Ueq, Uanis(N5A) \\sim Ueq: with sigma of 0.01 and sigma for
        terminal atoms of 0.02
        Uanis(C4A) \\sim Ueq, Uanis(C4) \\sim Ueq, Uanis(C3A) \\sim Ueq, Uanis(C3)
        \\sim Ueq: with sigma of 0.01 and sigma for terminal atoms of 0.02
        5. Others
 Sof(C27A)=Sof(H27C)=Sof(H27D)=Sof(C29A)=Sof(H29D)=Sof(H29E)=Sof(H29F)=
 Sof(C28A)=Sof(H28D)=Sof(H28E)=Sof(H28F)=Sof(C25A)=Sof(H25D)=Sof(H25E)=
 Sof(H25F)=Sof(C24A)=Sof(H24C)=Sof(H24D)=Sof(C26A)=Sof(H26C)=Sof(H26D)=
 Sof(C44A)=Sof(H44D)=Sof(H44E)=Sof(H44F)=Sof(C22A)=Sof(H22D)=Sof(H22E)=
 Sof(H22F)=Sof(C23A)=Sof(H23C)=Sof(H23D)=Sof(N4A)=Sof(N5A)=1-FVAR(1)
 Sof(N4)=Sof(N5)=Sof(C26)=Sof(H26A)=Sof(H26B)=Sof(C23)=Sof(H23A)=Sof(H23B)=
 Sof(C28)=Sof(H28A)=Sof(H28B)=Sof(H28C)=Sof(C29)=Sof(H29A)=Sof(H29B)=Sof(H29C)=
 Sof(C24)=Sof(H24A)=Sof(H24B)=Sof(C25)=Sof(H25A)=Sof(H25B)=Sof(H25C)=Sof(C27)=
 Sof(H27A)=Sof(H27B)=Sof(C22)=Sof(H22A)=Sof(H22B)=Sof(H22C)=Sof(C44)=Sof(H44A)=
 Sof(H44B)=Sof(H44C)=FVAR(1)
 Sof(C16A)=Sof(C21A)=Sof(H21A)=Sof(C20A)=Sof(H20A)=Sof(C18A)=Sof(H18A)=
 Sof(C19A)=Sof(H19A)=Sof(C17A)=Sof(H17A)=1-FVAR(2)
 Sof(C16)=Sof(C21)=Sof(H21)=Sof(C20)=Sof(H20)=Sof(C19)=Sof(H19)=Sof(C18)=
 Sof(H18)=Sof(C17)=Sof(H17)=FVAR(2)
 Sof(C43A)=Sof(H43A)=Sof(C30A)=Sof(H30A)=Sof(C31A)=Sof(H31A)=Sof(C32A)=
 Sof(H32A)=Sof(C36A)=Sof(C39A)=Sof(H39A)=Sof(C34A)=Sof(H34A)=Sof(C38A)=
 Sof(H38A)=Sof(C37A)=Sof(H37A)=Sof(C40A)=Sof(C41A)=Sof(H41A)=Sof(C42A)=
 Sof(C33A)=Sof(C35A)=Sof(H35A)=1-FVAR(3)
 Sof(C31)=Sof(H31)=Sof(C40)=Sof(C39)=Sof(H39)=Sof(C38)=Sof(H38)=Sof(C37)=
 Sof(H37)=Sof(C36)=Sof(H36)=Sof(C35)=Sof(C41)=Sof(H41)=Sof(C42)=Sof(C34)=
 Sof(H34)=Sof(C33)=Sof(C32)=Sof(H32)=Sof(C43)=Sof(H43)=Sof(C30)=Sof(H30)=FVAR(3)
 Sof(C3A)=Sof(H3AA)=Sof(H3AB)=Sof(C4A)=Sof(H4AA)=Sof(H4AB)=1-FVAR(4)
 Sof(C4)=Sof(H4A)=Sof(H4B)=Sof(C3)=Sof(H3A)=Sof(H3B)=FVAR(4)
        6.a Secondary CH2 refined with riding coordinates:
 C6(H6A,H6B), C7(H7A,H7B), C4(H4A,H4B), C3(H3A,H3B), C26(H26A,H26B), C23(H23A,
 H23B), C24(H24A,H24B), C27(H27A,H27B), C27A(H27C,H27D), C24A(H24C,H24D),
 C26A(H26C,H26D), C23A(H23C,H23D), C3A(H3AA,H3AB), C4A(H4AA,H4AB)
        6.b Me refined with riding coordinates:
 C1(H1C,H1B,H1A), C28(H28A,H28B,H28C), C29(H29A,H29B,H29C), C25(H25A,H25B,
 H25C), C22(H22A,H22B,H22C), C44(H44A,H44B,H44C), C29A(H29D,H29E,H29F),
 C28A(H28D,H28E,H28F), C25A(H25D,H25E,H25F), C44A(H44D,H44E,H44F), C22A(H22D,
 H22E,H22F)
        6.c Aromatic/amide H refined with riding coordinates:
 C31(H31), C11(H11), C15(H15), C39(H39), C38(H38), C37(H37), C36(H36),
 C41(H41), C21(H21), C20(H20), C19(H19), C18(H18), C17(H17), C34(H34), C14(H14),
  C12(H12), C32(H32), C13(H13), C43(H43), C30(H30), C21A(H21A), C20A(H20A),
 C18A(H18A), C19A(H19A), C17A(H17A), C43A(H43A), C30A(H30A), C31A(H31A),
 C32A(H32A), C39A(H39A), C34A(H34A), C38A(H38A), C37A(H37A), C41A(H41A),
 C35A(H35A)
        6.d Fitted hexagon refined as free rotating group:
 C40(C39,C38,C37,C36,C35), C16(C21,C20,C19,C18,C17), C16A(C21A,C20A,C18A,C19A,
 C17A), C36A(C39A,C34A,C38A,C37A,C40A)
        6.e Idealised Me refined as rotating group:
 C8(H8B,H8C,H8A), C5(H5C,H5B,H5A), C9(H9A,H9B,H9C), C2(H2A,H2B,H2C)
;

loop_
_symmetry_equiv_pos_as_xyz
'x, y, z'
'-x+1/2, y+1/2, -z+1/2'
'-x, -y, -z'
'x-1/2, -y-1/2, z-1/2'

loop_
_atom_site_label
_atom_site_type_symbol
_atom_site_fract_x
_atom_site_fract_y
_atom_site_fract_z
_atom_site_U_iso_or_equiv
_atom_site_adp_type
_atom_site_occupancy
_atom_site_site_symmetry_order
_atom_site_calc_flag
_atom_site_refinement_flags_posn
_atom_site_refinement_flags_adp
_atom_site_refinement_flags_occupancy
_atom_site_disorder_assembly
_atom_site_disorder_group
Ni2 Ni 0.77355(2) 0.61599(4) 0.49355(2) 0.04685(13) Uani 1 1 d . . . . .
K1 K 0.62211(3) 0.67407(5) 0.37397(2) 0.04557(14) Uani 1 1 d . . . . .
K3 K 0.82637(2) 0.35100(4) 0.55274(3) 0.04317(14) Uani 1 1 d . . . . .
N2 N 0.46923(10) 0.68467(16) 0.30402(8) 0.0464(5) Uani 1 1 d D . . . .
N6 N 0.77416(11) 0.1537(2) 0.59591(11) 0.0567(5) Uani 1 1 d D U . . .
N1 N 0.54674(10) 0.84740(18) 0.41473(10) 0.0527(5) Uani 1 1 d D . . . .
N3 N 0.56959(12) 0.6214(2) 0.23727(11) 0.0564(6) Uani 1 1 d . . . . .
C6 C 0.44526(12) 0.6702(2) 0.23110(9) 0.0421(5) Uani 1 1 d D . . . .
H6A H 0.444575 0.747517 0.210345 0.051 Uiso 1 1 calc R U . . .
H6B H 0.395084 0.639786 0.213347 0.051 Uiso 1 1 calc R U . . .
C10 C 0.78638(12) 0.6364(2) 0.40879(12) 0.0462(5) Uani 1 1 d . . . . .
C31 C 0.8674(4) 0.7128(8) 0.5524(5) 0.0518(14) Uani 0.641(5) 1 d D U P A 1
H31 H 0.887582 0.754276 0.525427 0.062 Uiso 0.641(5) 1 calc R U P A 1
C7 C 0.49261(14) 0.5885(3) 0.21009(13) 0.0528(6) Uani 1 1 d . . . . .
H7A H 0.487899 0.508593 0.225451 0.063 Uiso 1 1 calc R U . . .
H7B H 0.474831 0.587073 0.160274 0.063 Uiso 1 1 calc R U . . .
C11 C 0.77582(15) 0.7434(3) 0.37369(13) 0.0573(7) Uani 1 1 d . . . . .
H11 H 0.758706 0.807993 0.391118 0.069 Uiso 1 1 calc R U . . .
C4 C 0.43682(16) 0.7919(3) 0.31709(19) 0.0381(9) Uani 0.800(11) 1 d D U P B 1
H4A H 0.384012 0.780017 0.30308 0.046 Uiso 0.800(11) 1 calc R U P B 1
H4B H 0.444147 0.855483 0.289101 0.046 Uiso 0.800(11) 1 calc R U P B 1
N4 N 0.9590(3) 0.2561(5) 0.5572(4) 0.0752(16) Uani 0.621(5) 1 d D U P A 1
C15 C 0.81237(16) 0.5468(3) 0.37909(16) 0.0670(8) Uani 1 1 d . . . . .
H15 H 0.820046 0.471801 0.399376 0.08 Uiso 1 1 calc R U . . .
C40 C 0.8304(3) 0.4466(6) 0.7282(3) 0.0695(16) Uani 0.641(5) 1 d DG U P A 1
C39 C 0.8039(3) 0.3913(6) 0.7717(3) 0.0851(15) Uani 0.641(5) 1 d DG U P A 1
H39 H 0.756721 0.409002 0.769903 0.102 Uiso 0.641(5) 1 calc R U P A 1
C38 C 0.8464(4) 0.3100(5) 0.8180(2) 0.102(2) Uani 0.641(5) 1 d DG U P A 1
H38 H 0.828339 0.272219 0.847731 0.122 Uiso 0.641(5) 1 calc R U P A 1
C37 C 0.9154(3) 0.2841(4) 0.8206(2) 0.0993(19) Uani 0.641(5) 1 d DG U P A 1
H37 H 0.944521 0.228522 0.852237 0.119 Uiso 0.641(5) 1 calc R U P A 1
C36 C 0.9419(3) 0.3393(5) 0.7771(3) 0.0875(15) Uani 0.641(5) 1 d DG U P A 1
H36 H 0.989086 0.321607 0.778915 0.105 Uiso 0.641(5) 1 calc R U P A 1
C35 C 0.8994(3) 0.4206(6) 0.7309(3) 0.0665(12) Uani 0.641(5) 1 d DG U P A 1
C41 C 0.7897(4) 0.5287(8) 0.6806(4) 0.0640(16) Uani 0.641(5) 1 d D U P A 1
H41 H 0.74293 0.546435 0.679729 0.077 Uiso 0.641(5) 1 calc R U P A 1
N5 N 0.8216(3) 0.1360(6) 0.4795(3) 0.0678(13) Uani 0.621(5) 1 d D U P A 1
C3 C 0.46848(12) 0.8301(4) 0.3915(2) 0.0470(10) Uani 0.800(11) 1 d D U P B 1
H3A H 0.445166 0.903602 0.3967 0.056 Uiso 0.800(11) 1 calc R U P B 1
H3B H 0.458035 0.76969 0.419538 0.056 Uiso 0.800(11) 1 calc R U P B 1
C16 C 0.69470(15) 0.4812(3) 0.46644(18) 0.0566(15) Uani 0.662(6) 1 d G U P A 1
C21 C 0.67965(18) 0.4140(3) 0.4088(2) 0.0681(16) Uani 0.662(6) 1 d G U P A 1
H21 H 0.708604 0.421524 0.382711 0.082 Uiso 0.662(6) 1 calc R U P A 1
C20 C 0.6222(2) 0.3356(3) 0.3893(2) 0.087(2) Uani 0.662(6) 1 d G U P A 1
H20 H 0.611939 0.289625 0.34995 0.104 Uiso 0.662(6) 1 calc R U P A 1
C19 C 0.57986(18) 0.3245(3) 0.4275(2) 0.091(2) Uani 0.662(6) 1 d G U P A 1
H19 H 0.540612 0.270979 0.414213 0.109 Uiso 0.662(6) 1 calc R U P A 1
C18 C 0.5949(2) 0.3918(4) 0.4851(2) 0.098(2) Uani 0.662(6) 1 d G U P A 1
H18 H 0.56595 0.384233 0.511238 0.117 Uiso 0.662(6) 1 calc R U P A 1
C17 C 0.6523(2) 0.4702(4) 0.50461(16) 0.0753(17) Uani 0.662(6) 1 d G U P A 1
H17 H 0.662615 0.516133 0.544 0.09 Uiso 0.662(6) 1 calc R U P A 1
C8 C 0.58125(18) 0.7334(4) 0.21034(16) 0.0735(9) Uani 1 1 d . . . . .
H8B H 0.555873 0.795016 0.224262 0.11 Uiso 1 1 calc R U . . .
H8C H 0.562496 0.729474 0.161026 0.11 Uiso 1 1 calc R U . . .
H8A H 0.633186 0.750807 0.227682 0.11 Uiso 1 1 calc R U . . .
C42 C 0.8113(2) 0.5870(4) 0.6342(2) 0.0496(9) Uani 0.641(5) 1 d D U P A 1
C1 C 0.56788(17) 0.9501(3) 0.38633(18) 0.0748(9) Uani 1 1 d D . . . .
H1C H 0.620801 0.955968 0.404117 0.112 Uiso 1 1 calc R U . . .
H1B H 0.549369 0.943108 0.337141 0.112 Uiso 1 1 calc R U . . .
H1A H 0.547641 1.020149 0.398688 0.112 Uiso 1 1 calc R U . . .
C34 C 0.9223(2) 0.4834(4) 0.6867(2) 0.0592(10) Uani 0.641(5) 1 d D U P A 1
H34 H 0.970702 0.470644 0.690426 0.071 Uiso 0.641(5) 1 calc R U P A 1
C33 C 0.8814(2) 0.5630(4) 0.6378(2) 0.0489(8) Uani 0.641(5) 1 d D U P A 1
C5 C 0.4536(2) 0.5799(3) 0.33476(17) 0.0785(10) Uani 1 1 d D . . . .
H5C H 0.472862 0.511415 0.319846 0.118 Uiso 1 1 calc R U . . .
H5B H 0.401102 0.571582 0.321111 0.118 Uiso 1 1 calc R U . . .
H5A H 0.476341 0.5863 0.383933 0.118 Uiso 1 1 calc R U . . .
C9 C 0.61308(18) 0.5305(4) 0.22296(18) 0.0828(11) Uani 1 1 d . . . . .
H9A H 0.664308 0.552604 0.242381 0.124 Uiso 1 1 calc R U . . .
H9B H 0.597739 0.521225 0.174083 0.124 Uiso 1 1 calc R U . . .
H9C H 0.60632 0.456625 0.24281 0.124 Uiso 1 1 calc R U . . .
C14 C 0.8273(2) 0.5630(5) 0.3215(2) 0.0965(14) Uani 1 1 d . U . . .
H14 H 0.846266 0.500245 0.30431 0.116 Uiso 1 1 calc R U . . .
C12 C 0.78898(17) 0.7599(4) 0.31511(16) 0.0788(11) Uani 1 1 d . U . . .
H12 H 0.780078 0.83348 0.29311 0.095 Uiso 1 1 calc R U . . .
C2 C 0.5754(2) 0.8565(4) 0.48836(13) 0.0853(11) Uani 1 1 d D . . . .
H2A H 0.560886 0.787755 0.50726 0.128 Uiso 1 1 calc R U . . .
H2B H 0.556231 0.926911 0.501469 0.128 Uiso 1 1 calc R U . . .
H2C H 0.6284 0.86094 0.505591 0.128 Uiso 1 1 calc R U . . .
C32 C 0.9050(2) 0.6194(3) 0.59207(18) 0.0512(9) Uani 0.641(5) 1 d D U P A 1
H32 H 0.948186 0.593194 0.58788 0.061 Uiso 0.641(5) 1 calc R U P A 1
C26 C 0.7852(5) 0.0421(7) 0.4994(4) 0.089(2) Uani 0.621(5) 1 d D U P A 1
H26A H 0.821847 -0.012334 0.529326 0.106 Uiso 0.621(5) 1 calc R U P A 1
H26B H 0.754608 -0.00179 0.458754 0.106 Uiso 0.621(5) 1 calc R U P A 1
C13 C 0.8150(2) 0.6685(5) 0.28946(19) 0.0966(14) Uani 1 1 d . U . . .
H13 H 0.824361 0.678655 0.249603 0.116 Uiso 1 1 calc R U . . .
C23 C 0.9445(4) 0.1752(7) 0.5015(5) 0.107(2) Uani 0.621(5) 1 d D U P A 1
H23A H 0.990993 0.138223 0.506295 0.128 Uiso 0.621(5) 1 calc R U P A 1
H23B H 0.928265 0.22151 0.459369 0.128 Uiso 0.621(5) 1 calc R U P A 1
C28 C 0.7154(2) 0.2028(6) 0.6118(3) 0.0705(15) Uani 0.621(5) 1 d D U P A 1
H28A H 0.679399 0.237631 0.57107 0.106 Uiso 0.621(5) 1 calc R U P A 1
H28B H 0.692591 0.141026 0.628354 0.106 Uiso 0.621(5) 1 calc R U P A 1
H28C H 0.734625 0.262926 0.6465 0.106 Uiso 0.621(5) 1 calc R U P A 1
C43 C 0.7705(3) 0.6656(3) 0.5844(2) 0.0580(10) Uani 0.641(5) 1 d D U P A 1
H43 H 0.719423 0.665036 0.571367 0.07 Uiso 0.641(5) 1 calc R U P A 1
C29 C 0.8303(3) 0.0999(6) 0.6530(3) 0.0773(15) Uani 0.621(5) 1 d D U P A 1
H29A H 0.868064 0.068745 0.638975 0.116 Uiso 0.621(5) 1 calc R U P A 1
H29B H 0.85152 0.158292 0.688504 0.116 Uiso 0.621(5) 1 calc R U P A 1
H29C H 0.809486 0.036392 0.670358 0.116 Uiso 0.621(5) 1 calc R U P A 1
C30 C 0.8000(2) 0.7450(3) 0.5525(2) 0.0587(11) Uani 0.641(5) 1 d D U P A 1
H30 H 0.77621 0.81513 0.532438 0.07 Uiso 0.641(5) 1 calc R U P A 1
C24 C 0.8910(3) 0.0808(4) 0.4923(3) 0.0710(12) Uani 0.621(5) 1 d D U P A 1
H24A H 0.888012 0.030572 0.453868 0.085 Uiso 0.621(5) 1 calc R U P A 1
H24B H 0.905291 0.031987 0.53339 0.085 Uiso 0.621(5) 1 calc R U P A 1
C25 C 0.7849(3) 0.1573(5) 0.4071(3) 0.0678(13) Uani 0.621(5) 1 d . U P A 1
H25A H 0.737991 0.194625 0.398221 0.102 Uiso 0.621(5) 1 calc R U P A 1
H25B H 0.814786 0.208607 0.391736 0.102 Uiso 0.621(5) 1 calc R U P A 1
H25C H 0.777275 0.08305 0.382757 0.102 Uiso 0.621(5) 1 calc R U P A 1
C27 C 0.7394(3) 0.0858(6) 0.5347(3) 0.0868(17) Uani 0.621(5) 1 d D U P A 1
H27A H 0.700528 0.134312 0.502591 0.104 Uiso 0.621(5) 1 calc R U P A 1
H27B H 0.715785 0.017726 0.546203 0.104 Uiso 0.621(5) 1 calc R U P A 1
C27A C 0.7871(3) 0.0422(3) 0.5698(3) 0.0481(11) Uani 0.379(5) 1 d D U P A 2
H27C H 0.755882 -0.019242 0.576822 0.058 Uiso 0.379(5) 1 calc R U P A 2
H27D H 0.838345 0.018523 0.592669 0.058 Uiso 0.379(5) 1 calc R U P A 2
C22 C 1.0000(3) 0.3578(5) 0.5523(5) 0.0902(19) Uani 0.621(5) 1 d D U P A 1
H22A H 0.975802 0.394621 0.508106 0.135 Uiso 0.621(5) 1 calc R U P A 1
H22B H 1.002788 0.413551 0.587806 0.135 Uiso 0.621(5) 1 calc R U P A 1
H22C H 1.048923 0.333981 0.557511 0.135 Uiso 0.621(5) 1 calc R U P A 1
C44 C 0.9975(5) 0.2061(8) 0.6235(4) 0.109(2) Uani 0.621(5) 1 d D U P A 1
H44A H 0.971695 0.136793 0.629142 0.164 Uiso 0.621(5) 1 calc R U P A 1
H44B H 1.046532 0.184108 0.627865 0.164 Uiso 0.621(5) 1 calc R U P A 1
H44C H 1.000397 0.263678 0.658159 0.164 Uiso 0.621(5) 1 calc R U P A 1
C16A C 0.6970(2) 0.5235(4) 0.4860(3) 0.0299(17) Uani 0.338(6) 1 d G U P A 2
C21A C 0.6576(3) 0.5512(5) 0.5251(2) 0.051(2) Uani 0.338(6) 1 d G U P A 2
H21A H 0.673488 0.612185 0.557407 0.062 Uiso 0.338(6) 1 calc R U P A 2
C20A C 0.5948(3) 0.4897(6) 0.5170(3) 0.064(3) Uani 0.338(6) 1 d G U P A 2
H20A H 0.567839 0.508693 0.543706 0.077 Uiso 0.338(6) 1 calc R U P A 2
C18A C 0.5715(3) 0.4005(6) 0.4697(3) 0.069(3) Uani 0.338(6) 1 d G U P A 2
H18A H 0.528625 0.358509 0.464142 0.083 Uiso 0.338(6) 1 calc R U P A 2
C19A C 0.6110(3) 0.3728(5) 0.4306(3) 0.064(3) Uani 0.338(6) 1 d G U P A 2
H19A H 0.59506 0.311817 0.398278 0.077 Uiso 0.338(6) 1 calc R U P A 2
C17A C 0.6737(3) 0.4343(5) 0.4387(3) 0.045(2) Uani 0.338(6) 1 d G U P A 2
H17A H 0.700709 0.415308 0.411977 0.053 Uiso 0.338(6) 1 calc R U P A 2
C29A C 0.8146(5) 0.1334(7) 0.66754(18) 0.0560(16) Uani 0.379(5) 1 d D U P A 2
H29D H 0.866392 0.128265 0.676349 0.084 Uiso 0.379(5) 1 calc R U P A 2
H29E H 0.806166 0.198032 0.693524 0.084 Uiso 0.379(5) 1 calc R U P A 2
H29F H 0.798446 0.06025 0.680906 0.084 Uiso 0.379(5) 1 calc R U P A 2
C28A C 0.6997(2) 0.1591(9) 0.5909(5) 0.0611(19) Uani 0.379(5) 1 d D U P A 2
H28D H 0.691172 0.234119 0.60848 0.092 Uiso 0.379(5) 1 calc R U P A 2
H28E H 0.666997 0.151368 0.54358 0.092 Uiso 0.379(5) 1 calc R U P A 2
H28F H 0.69071 0.095545 0.617212 0.092 Uiso 0.379(5) 1 calc R U P A 2
C43A C 0.8174(4) 0.6749(5) 0.5957(3) 0.0439(14) Uani 0.359(5) 1 d D U P A 2
H43A H 0.769908 0.70439 0.585015 0.053 Uiso 0.359(5) 1 calc R U P A 2
C30A C 0.8591(7) 0.7213(14) 0.5623(10) 0.052(3) Uani 0.359(5) 1 d D U P A 2
H30A H 0.844361 0.787957 0.534022 0.062 Uiso 0.359(5) 1 calc R U P A 2
C31A C 0.9240(4) 0.6633(6) 0.5732(3) 0.0522(17) Uani 0.359(5) 1 d D U P A 2
H31A H 0.952749 0.689009 0.549378 0.063 Uiso 0.359(5) 1 calc R U P A 2
C32A C 0.9489(3) 0.5695(6) 0.6174(3) 0.0512(15) Uani 0.359(5) 1 d D U P A 2
H32A H 0.992726 0.531097 0.622281 0.061 Uiso 0.359(5) 1 calc R U P A 2
C36A C 0.8250(5) 0.4578(9) 0.7286(6) 0.045(2) Uani 0.359(5) 1 d DG U P A 2
C39A C 0.7851(4) 0.4197(9) 0.7655(5) 0.058(2) Uani 0.359(5) 1 d DG U P A 2
H39A H 0.73933 0.45376 0.758145 0.069 Uiso 0.359(5) 1 calc R U P A 2
C34A C 0.8121(3) 0.3317(7) 0.8130(4) 0.0587(19) Uani 0.359(5) 1 d DG U P A 2
H34A H 0.784809 0.305585 0.838219 0.07 Uiso 0.359(5) 1 calc R U P A 2
C38A C 0.8790(4) 0.2818(5) 0.8238(3) 0.0564(18) Uani 0.359(5) 1 d DG U P A 2
H38A H 0.897457 0.221643 0.856271 0.068 Uiso 0.359(5) 1 calc R U P A 2
C37A C 0.9189(3) 0.3200(7) 0.7869(4) 0.0553(17) Uani 0.359(5) 1 d DG U P A 2
H37A H 0.964625 0.285875 0.794249 0.066 Uiso 0.359(5) 1 calc R U P A 2
C40A C 0.8919(4) 0.4080(9) 0.7394(5) 0.0468(17) Uani 0.359(5) 1 d DG U P A 2
C41A C 0.8033(6) 0.5490(12) 0.6821(7) 0.050(2) Uani 0.359(5) 1 d D U P A 2
H41A H 0.759097 0.587689 0.675805 0.06 Uiso 0.359(5) 1 calc R U P A 2
C42A C 0.8424(4) 0.5869(6) 0.6441(4) 0.0390(14) Uani 0.359(5) 1 d D U P A 2
C33A C 0.9084(3) 0.5327(6) 0.6543(4) 0.0395(12) Uani 0.359(5) 1 d D U P A 2
C35A C 0.9321(4) 0.4434(6) 0.7019(4) 0.0420(13) Uani 0.359(5) 1 d D U P A 2
H35A H 0.976793 0.405677 0.708976 0.05 Uiso 0.359(5) 1 calc R U P A 2
C25A C 0.7399(7) 0.1670(9) 0.3934(5) 0.0703(19) Uani 0.379(5) 1 d . U P A 2
H25D H 0.69446 0.181062 0.399626 0.105 Uiso 0.379(5) 1 calc R U P A 2
H25E H 0.7531 0.236899 0.374336 0.105 Uiso 0.379(5) 1 calc R U P A 2
H25F H 0.73371 0.101172 0.362578 0.105 Uiso 0.379(5) 1 calc R U P A 2
C24A C 0.8601(4) 0.1219(9) 0.4403(5) 0.076(2) Uani 0.379(5) 1 d D U P A 2
H24C H 0.854629 0.176286 0.402865 0.091 Uiso 0.379(5) 1 calc R U P A 2
H24D H 0.85757 0.041619 0.422658 0.091 Uiso 0.379(5) 1 calc R U P A 2
C26A C 0.7692(5) 0.0611(9) 0.4968(4) 0.0494(15) Uani 0.379(5) 1 d D U P A 2
H26C H 0.77319 -0.017343 0.479313 0.059 Uiso 0.379(5) 1 calc R U P A 2
H26D H 0.716792 0.079536 0.478387 0.059 Uiso 0.379(5) 1 calc R U P A 2
C44A C 1.0069(4) 0.2256(11) 0.5973(4) 0.061(2) Uani 0.379(5) 1 d D U P A 2
H44D H 1.01727 0.297285 0.62417 0.092 Uiso 0.379(5) 1 calc R U P A 2
H44E H 0.99346 0.163553 0.621712 0.092 Uiso 0.379(5) 1 calc R U P A 2
H44F H 1.05003 0.202004 0.58916 0.092 Uiso 0.379(5) 1 calc R U P A 2
C22A C 0.9673(6) 0.3375(7) 0.4965(6) 0.074(2) Uani 0.379(5) 1 d D U P A 2
H22D H 0.927146 0.351214 0.453391 0.11 Uiso 0.379(5) 1 calc R U P A 2
H22E H 0.977953 0.40953 0.523156 0.11 Uiso 0.379(5) 1 calc R U P A 2
H22F H 1.010321 0.313414 0.488293 0.11 Uiso 0.379(5) 1 calc R U P A 2
C23A C 0.9326(5) 0.1396(8) 0.4938(5) 0.065(2) Uani 0.379(5) 1 d D U P A 2
H23C H 0.941806 0.073431 0.525639 0.078 Uiso 0.379(5) 1 calc R U P A 2
H23D H 0.968528 0.133972 0.472479 0.078 Uiso 0.379(5) 1 calc R U P A 2
N4A N 0.9475(5) 0.2463(6) 0.5333(3) 0.0401(15) Uani 0.379(5) 1 d D U P A 2
N5A N 0.7995(4) 0.1391(9) 0.4610(4) 0.0617(19) Uani 0.379(5) 1 d D U P A 2
C3A C 0.4742(6) 0.8506(17) 0.3616(9) 0.071(6) Uani 0.200(11) 1 d D U P B 2
H3AA H 0.479741 0.88716 0.322123 0.085 Uiso 0.200(11) 1 calc R U P B 2
H3AB H 0.445941 0.906251 0.377212 0.085 Uiso 0.200(11) 1 calc R U P B 2
C4A C 0.4266(7) 0.7477(19) 0.3354(8) 0.051(4) Uani 0.200(11) 1 d D U P B 2
H4AA H 0.420567 0.701996 0.372035 0.061 Uiso 0.200(11) 1 calc R U P B 2
H4AB H 0.378403 0.770256 0.301995 0.061 Uiso 0.200(11) 1 calc R U P B 2

loop_
_atom_site_aniso_label
_atom_site_aniso_U_11
_atom_site_aniso_U_22
_atom_site_aniso_U_33
_atom_site_aniso_U_23
_atom_site_aniso_U_13
_atom_site_aniso_U_12
Ni2 0.0525(3) 0.0408(2) 0.0458(2) 0.00483(17) 0.01709(19) 0.01283(18)
K1 0.0381(3) 0.0551(3) 0.0357(2) -0.0001(2) 0.00534(19) 0.0174(2)
K3 0.0308(2) 0.0421(3) 0.0484(3) -0.0106(2) 0.00602(19) 0.00458(18)
N2 0.0396(10) 0.0580(12) 0.0351(9) -0.0039(9) 0.0069(8) 0.0089(9)
N6 0.0461(11) 0.0664(14) 0.0627(11) -0.0190(9) 0.0266(9) -0.0129(9)
N1 0.0364(10) 0.0534(12) 0.0609(13) -0.0135(10) 0.0101(9) 0.0043(9)
N3 0.0433(11) 0.0787(16) 0.0441(11) -0.0115(11) 0.0132(9) 0.0073(11)
C6 0.0387(11) 0.0453(12) 0.0355(11) -0.0017(9) 0.0065(9) 0.0028(9)
C10 0.0342(11) 0.0552(14) 0.0410(12) -0.0080(10) 0.0050(9) -0.0025(10)
C31 0.067(3) 0.045(2) 0.042(3) -0.0090(18) 0.019(2) -0.015(2)
C7 0.0449(13) 0.0647(16) 0.0412(12) -0.0139(12) 0.0080(10) 0.0043(12)
C11 0.0495(14) 0.0678(17) 0.0457(13) 0.0020(12) 0.0083(11) -0.0124(13)
C4 0.0262(13) 0.0517(18) 0.0342(17) -0.0014(13) 0.0089(11) 0.0040(13)
N4 0.049(3) 0.048(2) 0.136(4) 0.000(2) 0.043(3) 0.0035(18)
C15 0.0537(16) 0.082(2) 0.0609(17) -0.0206(16) 0.0167(13) 0.0060(15)
C40 0.098(3) 0.061(4) 0.045(4) -0.010(2) 0.023(3) -0.035(3)
C39 0.130(4) 0.076(4) 0.053(3) -0.006(2) 0.039(3) -0.036(3)
C38 0.154(5) 0.090(4) 0.056(3) 0.007(2) 0.035(4) -0.036(4)
C37 0.138(4) 0.080(4) 0.057(3) 0.010(2) 0.012(3) -0.034(3)
C36 0.106(3) 0.080(3) 0.051(3) 0.007(2) 0.000(2) -0.030(3)
C35 0.089(3) 0.057(3) 0.037(3) -0.0100(17) 0.006(2) -0.031(2)
C41 0.092(3) 0.062(4) 0.049(3) -0.012(2) 0.039(3) -0.018(3)
N5 0.074(2) 0.069(3) 0.063(2) -0.030(2) 0.028(2) 0.001(2)
C3 0.0366(16) 0.065(2) 0.0409(19) -0.0085(15) 0.0169(13) 0.0050(14)
C16 0.054(3) 0.038(3) 0.060(3) 0.004(2) 0.002(2) 0.017(2)
C21 0.047(2) 0.045(2) 0.086(4) -0.021(3) -0.004(2) 0.0094(18)
C20 0.066(3) 0.046(3) 0.108(4) -0.019(3) -0.012(3) 0.015(2)
C19 0.066(3) 0.061(3) 0.107(4) 0.030(3) -0.011(3) -0.008(3)
C18 0.089(4) 0.098(4) 0.089(4) 0.035(3) 0.015(3) -0.023(3)
C17 0.056(3) 0.085(4) 0.064(3) 0.028(3) 0.000(2) -0.018(3)
C8 0.0588(17) 0.108(3) 0.0528(16) 0.0045(17) 0.0207(14) -0.0090(18)
C42 0.067(2) 0.0435(19) 0.043(2) -0.0137(12) 0.026(2) -0.0131(19)
C1 0.0530(16) 0.0658(19) 0.088(2) -0.0013(17) 0.0074(15) -0.0061(14)
C34 0.064(2) 0.050(3) 0.047(3) -0.0054(14) 0.0033(19) -0.0219(16)
C33 0.057(2) 0.044(3) 0.040(2) -0.0106(12) 0.012(2) -0.0168(17)
C5 0.080(2) 0.093(3) 0.0595(18) 0.0284(18) 0.0235(16) 0.0121(19)
C9 0.0560(17) 0.122(3) 0.0673(19) -0.031(2) 0.0206(15) 0.0188(19)
C14 0.076(2) 0.143(4) 0.077(2) -0.036(3) 0.037(2) 0.004(2)
C12 0.0534(16) 0.118(3) 0.0526(16) 0.0128(18) 0.0067(13) -0.0334(18)
C2 0.075(2) 0.109(3) 0.063(2) -0.0189(19) 0.0160(17) 0.018(2)
C32 0.050(2) 0.054(2) 0.046(2) -0.0058(13) 0.0154(16) -0.0123(15)
C26 0.133(5) 0.060(4) 0.086(3) -0.026(2) 0.058(5) -0.004(3)
C13 0.066(2) 0.172(5) 0.0537(19) -0.016(2) 0.0259(17) -0.026(3)
C23 0.080(3) 0.081(4) 0.179(5) -0.033(4) 0.072(4) 0.020(2)
C28 0.037(2) 0.093(4) 0.077(3) -0.016(3) 0.016(2) 0.004(2)
C43 0.073(2) 0.053(2) 0.056(2) -0.0059(14) 0.0329(19) 0.0036(17)
C29 0.052(2) 0.072(3) 0.105(3) 0.001(2) 0.0277(18) 0.013(2)
C30 0.076(3) 0.044(2) 0.055(2) -0.0024(14) 0.025(2) 0.0015(16)
C24 0.092(3) 0.051(2) 0.059(3) -0.002(2) 0.016(2) 0.0273(17)
C25 0.057(3) 0.069(3) 0.073(3) -0.011(2) 0.019(2) 0.020(3)
C27 0.074(3) 0.091(4) 0.100(3) -0.051(3) 0.039(2) -0.041(3)
C27A 0.028(3) 0.045(2) 0.067(2) -0.001(2) 0.013(2) -0.010(2)
C22 0.060(3) 0.069(3) 0.152(6) 0.017(3) 0.053(4) -0.002(2)
C44 0.086(5) 0.081(4) 0.161(4) 0.037(4) 0.048(5) 0.012(4)
C16A 0.019(3) 0.023(4) 0.034(3) 0.011(3) -0.005(2) 0.001(2)
C21A 0.035(3) 0.065(5) 0.042(4) 0.011(3) 0.002(3) -0.003(3)
C20A 0.044(4) 0.089(6) 0.052(4) 0.022(4) 0.012(3) -0.009(4)
C18A 0.051(5) 0.070(6) 0.070(6) 0.027(5) 0.006(4) -0.021(4)
C19A 0.037(4) 0.040(4) 0.086(6) 0.013(4) -0.010(4) -0.014(3)
C17A 0.046(4) 0.024(4) 0.045(5) -0.011(3) -0.004(3) -0.001(3)
C29A 0.048(3) 0.032(3) 0.0759(16) -0.004(2) 0.010(2) 0.008(3)
C28A 0.0403(16) 0.070(4) 0.068(4) -0.013(3) 0.015(2) -0.001(2)
C43A 0.042(3) 0.041(3) 0.041(3) -0.0032(18) 0.007(2) -0.004(2)
C30A 0.059(5) 0.043(5) 0.047(6) -0.003(4) 0.014(4) -0.014(3)
C31A 0.056(4) 0.062(4) 0.040(3) -0.013(2) 0.019(3) -0.016(3)
C32A 0.045(3) 0.059(4) 0.050(3) -0.012(2) 0.019(3) -0.006(2)
C36A 0.054(4) 0.045(5) 0.037(5) -0.010(3) 0.020(4) -0.004(4)
C39A 0.054(3) 0.075(6) 0.045(4) 0.005(3) 0.020(3) -0.003(3)
C34A 0.058(4) 0.065(5) 0.048(4) 0.003(3) 0.015(3) -0.018(3)
C38A 0.062(4) 0.057(4) 0.037(4) -0.003(2) 0.005(3) -0.011(3)
C37A 0.060(4) 0.062(5) 0.037(4) -0.005(2) 0.011(3) 0.003(3)
C40A 0.047(3) 0.047(4) 0.040(4) -0.010(2) 0.010(3) -0.007(3)
C41A 0.059(4) 0.045(5) 0.051(4) -0.003(3) 0.028(3) 0.003(4)
C42A 0.039(3) 0.040(3) 0.033(3) -0.007(2) 0.008(3) -0.001(3)
C33A 0.039(3) 0.034(4) 0.041(4) -0.0136(18) 0.010(3) -0.005(2)
C35A 0.039(2) 0.040(3) 0.040(3) -0.0119(18) 0.007(2) 0.003(2)
C25A 0.092(4) 0.068(5) 0.055(3) -0.021(3) 0.033(4) -0.015(5)
C24A 0.082(3) 0.079(6) 0.084(5) -0.045(4) 0.050(3) -0.028(4)
C26A 0.044(3) 0.037(3) 0.062(2) -0.019(2) 0.015(3) -0.011(3)
C44A 0.047(4) 0.079(6) 0.055(3) 0.009(3) 0.017(3) 0.011(4)
C22A 0.096(6) 0.063(4) 0.085(5) 0.027(4) 0.060(5) 0.018(4)
C23A 0.070(3) 0.060(4) 0.081(5) -0.031(4) 0.047(3) 0.008(4)
N4A 0.042(3) 0.036(3) 0.047(3) -0.0003(19) 0.022(2) 0.007(2)
N5A 0.067(3) 0.077(5) 0.049(3) -0.041(3) 0.030(2) -0.040(4)
C3A 0.063(8) 0.055(8) 0.110(11) -0.018(7) 0.051(8) 0.006(6)
C4A 0.045(6) 0.073(8) 0.046(7) -0.003(6) 0.029(5) 0.005(6)

loop_
_atom_type_symbol
_atom_type_description
_atom_type_scat_dispersion_real
_atom_type_scat_dispersion_imag
_atom_type_scat_source
C C 0.0181 0.0091 'International Tables Vol C Tables 4.2.6.8 and 6.1.1.4'
H H 0 0 'International Tables Vol C Tables 4.2.6.8 and 6.1.1.4'
K K 0.3868 1.0657 'International Tables Vol C Tables 4.2.6.8 and 6.1.1.4'
N N 0.0311 0.018 'International Tables Vol C Tables 4.2.6.8 and 6.1.1.4'
Ni Ni -3.0029 0.5091 'International Tables Vol C Tables 4.2.6.8 and 6.1.1.4'

loop_
_exptl_crystal_face_index_h
_exptl_crystal_face_index_k
_exptl_crystal_face_index_l
_exptl_crystal_face_perp_dist
0 -1 -1 0.1191
0 1 1 0.0863
-1 -1 1 0.1003
1 1 -1 0.0721
-1 0 1 0.0895
1 -1 -1 0.1183
-1 1 1 0.0973
0 1 0 0.0885
-1 1 0 0.0827
1 -1 0 0.1052
-1 0 0 0.0759
1 0 0 0.0269
1 -1 1 0.0799
-1 1 -1 0.0666
1 0 1 0.0392
-1 0 -1 0.0577
-1 -1 0 0.1092
1 1 1 0.0771
-1 -1 -1 0.1019
0 0 1 0.0632
0 0 -1 0.0669
-2 -4 12 0.0683

loop_
_geom_angle_atom_site_label_1
_geom_angle_atom_site_label_2
_geom_angle_atom_site_label_3
_geom_angle
_geom_angle_site_symmetry_1
_geom_angle_site_symmetry_3
_geom_angle_publ_flag
K1 Ni2 K3 124.352(19) . . ?
C10 Ni2 K1 69.30(7) . . ?
C10 Ni2 K3 109.49(8) . . ?
C10 Ni2 C31 95.3(2) . . ?
C10 Ni2 C16 100.35(13) . . ?
C10 Ni2 C43 156.37(13) . . ?
C10 Ni2 C43A 140.59(18) . . ?
C10 Ni2 C30A 102.7(3) . . ?
C31 Ni2 K1 135.71(11) . . ?
C31 Ni2 K3 99.84(11) . . ?
C16 Ni2 K1 63.66(9) . . ?
C16 Ni2 K3 62.06(9) . . ?
C16 Ni2 C31 159.23(15) . . ?
C43 Ni2 K1 110.02(13) . . ?
C43 Ni2 K3 90.60(9) . . ?
C43 Ni2 C31 68.3(2) . . ?
C43 Ni2 C16 100.06(16) . . ?
C30 Ni2 K1 108.19(13) . . ?
C30 Ni2 K3 119.73(13) . . ?
C30 Ni2 C10 115.42(13) . . ?
C30 Ni2 C31 40.10(19) . . ?
C30 Ni2 C16 138.05(15) . . ?
C30 Ni2 C43 41.27(8) . . ?
C16A Ni2 K1 62.88(16) . . ?
C16A Ni2 K3 68.42(16) . . ?
C16A Ni2 C10 113.14(19) . . ?
C16A Ni2 C43A 106.2(2) . . ?
C16A Ni2 C30A 144.1(3) . . ?
C43A Ni2 K1 130.48(18) . . ?
C43A Ni2 K3 87.13(14) . . ?
C43A Ni2 C30A 38.0(2) . . ?
C30A Ni2 K1 133.9(2) . . ?
C30A Ni2 K3 101.4(2) . . ?
Ni2 K1 C5 133.74(5) . . ?
Ni2 K1 C21A 49.55(8) . . ?
N2 K1 Ni2 158.01(4) . . ?
N2 K1 C10 162.92(6) . . ?
N2 K1 C11 146.37(6) . . ?
N2 K1 C16 122.64(7) . . ?
N2 K1 C21 112.52(8) . . ?
N2 K1 C5 25.94(4) . . ?
N2 K1 C16A 125.39(8) . . ?
N2 K1 C21A 108.47(9) . . ?
N2 K1 C17A 112.59(11) . . ?
N1 K1 Ni2 110.49(4) . . ?
N1 K1 N2 62.75(5) . . ?
N1 K1 C10 131.45(6) . . ?
N1 K1 C11 117.02(7) . . ?
N1 K1 C16 120.08(9) . . ?
N1 K1 C21 140.72(8) . . ?
N1 K1 C5 72.50(8) . . ?
N1 K1 C16A 109.43(11) . . ?
N1 K1 C21A 86.39(10) . . ?
N1 K1 C17A 127.97(10) . . ?
N3 K1 Ni2 131.43(5) . . ?
N3 K1 N2 63.57(6) . . ?
N3 K1 N1 116.62(6) . . ?
N3 K1 C10 99.39(7) . . ?
N3 K1 C11 91.65(7) . . ?
N3 K1 C16 115.95(9) . . ?
N3 K1 C21 90.10(9) . . ?
N3 K1 C5 73.96(8) . . ?
N3 K1 C16A 128.26(12) . . ?
N3 K1 C21A 141.72(11) . . ?
N3 K1 C17A 102.09(11) . . ?
C10 K1 Ni2 35.88(5) . . ?
C10 K1 C11 25.97(7) . . ?
C10 K1 C21 63.84(8) . . ?
C10 K1 C5 153.02(8) . . ?
C10 K1 C21A 83.95(10) . . ?
C11 K1 Ni2 55.58(5) . . ?
C11 K1 C21 88.40(9) . . ?
C11 K1 C5 165.48(8) . . ?
C11 K1 C21A 105.01(9) . . ?
C16 K1 Ni2 40.08(5) . . ?
C16 K1 C10 62.06(8) . . ?
C16 K1 C11 87.77(8) . . ?
C16 K1 C21 25.8 . . ?
C16 K1 C5 96.74(7) . . ?
C21 K1 Ni2 58.03(7) . . ?
C21 K1 C5 89.73(9) . . ?
C5 K1 C21A 85.92(9) . . ?
C16A K1 Ni2 34.23(7) . . ?
C16A K1 C10 63.22(9) . . ?
C16A K1 C11 87.49(9) . . ?
C16A K1 C5 99.85(9) . . ?
C16A K1 C21A 24.2 . . ?
C16A K1 C17A 26.7 . . ?
C17A K1 Ni2 53.18(10) . . ?
C17A K1 C10 68.00(11) . . ?
C17A K1 C11 93.82(11) . . ?
C17A K1 C5 87.53(11) . . ?
C17A K1 C21A 43.70(5) . . ?
N6 K3 N4 98.05(10) . . ?
N6 K3 N5 63.43(13) . . ?
N6 K3 C16 105.05(7) . . ?
N6 K3 C34 105.09(8) . . ?
N6 K3 C33 123.62(7) . . ?
N6 K3 C16A 108.42(8) . . ?
N6 K3 C17A 97.26(10) . . ?
N6 K3 C33A 119.31(10) . . ?
N6 K3 C35A 96.96(11) . . ?
N6 K3 N4A 98.72(12) . . ?
N6 K3 N5A 64.64(14) . . ?
N4 K3 N5 61.94(14) . . ?
N4 K3 C16 143.82(16) . . ?
N4 K3 C34 85.33(16) . . ?
N4 K3 C33 99.82(14) . . ?
N5 K3 C16 104.47(12) . . ?
N5 K3 C34 141.34(13) . . ?
N5 K3 C33 161.76(12) . . ?
C16 K3 C34 114.19(11) . . ?
C16 K3 C33 90.23(10) . . ?
C33 K3 C34 26.02(4) . . ?
C16A K3 C17A 25.1 . . ?
C16A K3 C35A 110.86(15) . . ?
C17A K3 C35A 135.65(14) . . ?
C33A K3 C16A 91.18(14) . . ?
C33A K3 C17A 116.02(14) . . ?
C33A K3 C35A 25.27(7) . . ?
C33A K3 N5A 159.15(18) . . ?
N4A K3 C16A 142.30(14) . . ?
N4A K3 C17A 128.00(15) . . ?
N4A K3 C33A 97.97(16) . . ?
N4A K3 C35A 90.68(16) . . ?
N4A K3 N5A 61.49(17) . . ?
N5A K3 C16A 107.3(2) . . ?
N5A K3 C17A 82.2(2) . . ?
N5A K3 C35A 141.4(2) . . ?
C6 N2 K1 114.08(13) . . ?
C6 N2 C4 108.2(2) . . ?
C6 N2 C4A 122.6(7) . . ?
C4 N2 K1 113.47(15) . . ?
C5 N2 K1 95.60(17) . . ?
C5 N2 C6 110.5(2) . . ?
C5 N2 C4 114.7(3) . . ?
C5 N2 C4A 86.4(10) . . ?
C4A N2 K1 118.3(6) . . ?
C28 N6 K3 101.5(3) . . ?
C28 N6 C27 105.5(4) . . ?
C29 N6 K3 111.0(3) . . ?
C29 N6 C28 113.7(4) . . ?
C29 N6 C27 119.1(5) . . ?
C27 N6 K3 104.1(3) . . ?
C27A N6 K3 116.1(3) . . ?
C27A N6 C29A 99.1(4) . . ?
C29A N6 K3 110.6(4) . . ?
C28A N6 K3 116.2(4) . . ?
C28A N6 C27A 109.6(5) . . ?
C28A N6 C29A 103.1(6) . . ?
C3 N1 K1 115.17(18) . . ?
C3 N1 C2 107.8(3) . . ?
C1 N1 K1 99.50(18) . . ?
C1 N1 C3 114.1(3) . . ?
C1 N1 C2 109.6(3) . . ?
C1 N1 C3A 90.8(10) . . ?
C2 N1 K1 110.39(18) . . ?
C3A N1 K1 105.3(7) . . ?
C3A N1 C2 134.6(10) . . ?
C7 N3 K1 113.05(15) . . ?
C8 N3 K1 100.00(17) . . ?
C8 N3 C7 111.6(2) . . ?
C8 N3 C9 110.2(3) . . ?
C9 N3 K1 111.16(18) . . ?
C9 N3 C7 110.4(2) . . ?
N2 C6 H6A 108.8 . . ?
N2 C6 H6B 108.8 . . ?
N2 C6 C7 113.68(19) . . ?
H6A C6 H6B 107.7 . . ?
C7 C6 H6A 108.8 . . ?
C7 C6 H6B 108.8 . . ?
Ni2 C10 K1 74.82(8) . . ?
C11 C10 Ni2 123.9(2) . . ?
C11 C10 K1 79.73(15) . . ?
C15 C10 Ni2 122.5(2) . . ?
C15 C10 K1 122.03(17) . . ?
C15 C10 C11 113.4(3) . . ?
C32 C31 H31 120.1 . . ?
C30 C31 H31 120.1 . . ?
C30 C31 C32 119.8(4) . . ?
N3 C7 C6 113.5(2) . . ?
N3 C7 H7A 108.9 . . ?
N3 C7 H7B 108.9 . . ?
C6 C7 H7A 108.9 . . ?
C6 C7 H7B 108.9 . . ?
H7A C7 H7B 107.7 . . ?
C10 C11 H11 118 . . ?
C12 C11 C10 123.9(3) . . ?
C12 C11 H11 118 . . ?
N2 C4 H4A 108.9 . . ?
N2 C4 H4B 108.9 . . ?
N2 C4 C3 113.6(3) . . ?
H4A C4 H4B 107.7 . . ?
C3 C4 H4A 108.9 . . ?
C3 C4 H4B 108.9 . . ?
C23 N4 K3 109.1(4) . . ?
C22 N4 K3 103.6(4) . . ?
C22 N4 C23 113.1(6) . . ?
C44 N4 K3 109.0(5) . . ?
C44 N4 C23 114.8(7) . . ?
C44 N4 C22 106.6(6) . . ?
C10 C15 H15 118.4 . . ?
C14 C15 C10 123.1(4) . . ?
C14 C15 H15 118.4 . . ?
C39 C40 C35 120 . . ?
C39 C40 C41 122.3(4) . . ?
C35 C40 C41 117.7(4) . . ?
C40 C39 H39 120 . . ?
C38 C39 C40 120 . . ?
C38 C39 H39 120 . . ?
C39 C38 H38 120 . . ?
C39 C38 C37 120 . . ?
C37 C38 H38 120 . . ?
C38 C37 H37 120 . . ?
C36 C37 C38 120 . . ?
C36 C37 H37 120 . . ?
C37 C36 H36 120 . . ?
C37 C36 C35 120 . . ?
C35 C36 H36 120 . . ?
C40 C35 C34 116.0(3) . . ?
C36 C35 C40 120 . . ?
C36 C35 C34 124.0(3) . . ?
C40 C41 H41 116.9 . . ?
C42 C41 C40 126.3(4) . . ?
C42 C41 H41 116.9 . . ?
C26 N5 K3 112.8(4) . . ?
C26 N5 C25 109.3(6) . . ?
C24 N5 K3 115.8(4) . . ?
C24 N5 C26 99.8(6) . . ?
C24 N5 C25 109.2(4) . . ?
C25 N5 K3 109.4(4) . . ?
N1 C3 C4 110.8(3) . . ?
N1 C3 H3A 109.5 . . ?
N1 C3 H3B 109.5 . . ?
C4 C3 H3A 109.5 . . ?
C4 C3 H3B 109.5 . . ?
H3A C3 H3B 108.1 . . ?
Ni2 C16 K1 76.27(9) . . ?
Ni2 C16 K3 78.89(9) . . ?
K1 C16 K3 152.12(11) . . ?
C21 C16 Ni2 122.28(19) . . ?
C21 C16 K1 86.17(14) . . ?
C21 C16 K3 96.64(16) . . ?
C21 C16 C17 120 . . ?
C17 C16 Ni2 117.37(19) . . ?
C17 C16 K1 102.18(15) . . ?
C17 C16 K3 100.34(18) . . ?
C16 C21 H21 120 . . ?
C16 C21 C20 120 . . ?
C20 C21 H21 120 . . ?
C21 C20 H20 120 . . ?
C19 C20 C21 120 . . ?
C19 C20 H20 120 . . ?
C20 C19 H19 120 . . ?
C20 C19 C18 120 . . ?
C18 C19 H19 120 . . ?
C19 C18 H18 120 . . ?
C17 C18 C19 120 . . ?
C17 C18 H18 120 . . ?
K1 C17 H17 104.7 . . ?
K3 C17 K1 110.08(10) . . ?
K3 C17 H17 95.7 . . ?
C16 C17 K1 55.13(13) . . ?
C16 C17 K3 56.70(14) . . ?
C16 C17 H17 120 . . ?
C18 C17 K1 108.56(12) . . ?
C18 C17 K3 116.68(12) . . ?
C18 C17 C16 120 . . ?
C18 C17 H17 120 . . ?
N3 C8 H8B 109.5 . . ?
N3 C8 H8C 109.5 . . ?
N3 C8 H8A 109.5 . . ?
H8B C8 H8C 109.5 . . ?
H8B C8 H8A 109.5 . . ?
H8C C8 H8A 109.5 . . ?
C41 C42 K3 95.7(5) . . ?
C41 C42 C33 116.2(3) . . ?
C41 C42 C43 127.3(3) . . ?
C33 C42 K3 64.9(3) . . ?
C33 C42 C43 116.6(3) . . ?
C43 C42 K3 105.5(3) . . ?
N1 C1 H1C 109.5 . . ?
N1 C1 H1B 109.5 . . ?
N1 C1 H1A 109.5 . . ?
H1C C1 H1B 109.5 . . ?
H1C C1 H1A 109.5 . . ?
H1B C1 H1A 109.5 . . ?
C35 C34 H34 116.7 . . ?
C33 C34 C35 126.6(4) . . ?
C33 C34 H34 116.7 . . ?
C42 C33 K3 90.0(3) . . ?
C34 C33 K3 84.3(3) . . ?
C34 C33 C42 117.1(3) . . ?
C34 C33 C32 124.9(3) . . ?
C32 C33 K3 95.3(3) . . ?
C32 C33 C42 118.0(3) . . ?
N2 C5 H5C 109.5 . . ?
N2 C5 H5B 109.5 . . ?
N2 C5 H5A 109.5 . . ?
H5C C5 H5B 109.5 . . ?
H5C C5 H5A 109.5 . . ?
H5B C5 H5A 109.5 . . ?
N3 C9 H9A 109.5 . . ?
N3 C9 H9B 109.5 . . ?
N3 C9 H9C 109.5 . . ?
H9A C9 H9B 109.5 . . ?
H9A C9 H9C 109.5 . . ?
H9B C9 H9C 109.5 . . ?
C15 C14 H14 119.8 . . ?
C13 C14 C15 120.4(4) . . ?
C13 C14 H14 119.8 . . ?
C11 C12 H12 120.4 . . ?
C13 C12 C11 119.2(4) . . ?
C13 C12 H12 120.4 . . ?
N1 C2 H2A 109.5 . . ?
N1 C2 H2B 109.5 . . ?
N1 C2 H2C 109.5 . . ?
H2A C2 H2B 109.5 . . ?
H2A C2 H2C 109.5 . . ?
H2B C2 H2C 109.5 . . ?
C31 C32 C33 122.4(4) . . ?
C31 C32 H32 118.8 . . ?
C33 C32 H32 118.8 . . ?
N5 C26 H26A 109.2 . . ?
N5 C26 H26B 109.2 . . ?
N5 C26 C27 112.1(6) . . ?
H26A C26 H26B 107.9 . . ?
C27 C26 H26A 109.2 . . ?
C27 C26 H26B 109.2 . . ?
C14 C13 C12 119.8(3) . . ?
C14 C13 H13 120.1 . . ?
C12 C13 H13 120.1 . . ?
N4 C23 H23A 107.6 . . ?
N4 C23 H23B 107.6 . . ?
N4 C23 C24 118.8(6) . . ?
H23A C23 H23B 107 . . ?
C24 C23 H23A 107.6 . . ?
C24 C23 H23B 107.6 . . ?
K3 C28 H28A 80 . . ?
K3 C28 H28B 163.1 . . ?
K3 C28 H28C 79 . . ?
N6 C28 K3 53.7(2) . . ?
N6 C28 H28A 109.5 . . ?
N6 C28 H28B 109.5 . . ?
N6 C28 H28C 109.5 . . ?
H28A C28 H28B 109.5 . . ?
H28A C28 H28C 109.5 . . ?
H28B C28 H28C 109.5 . . ?
C42 C43 H43 117.9 . . ?
C30 C43 C42 124.2(4) . . ?
C30 C43 H43 117.9 . . ?
N6 C29 H29A 109.5 . . ?
N6 C29 H29B 109.5 . . ?
N6 C29 H29C 109.5 . . ?
H29A C29 H29B 109.5 . . ?
H29A C29 H29C 109.5 . . ?
H29B C29 H29C 109.5 . . ?
C31 C30 C43 114.5(4) . . ?
C31 C30 H30 122.7 . . ?
C43 C30 H30 122.7 . . ?
N5 C24 C23 107.2(5) . . ?
N5 C24 H24A 110.3 . . ?
N5 C24 H24B 110.3 . . ?
C23 C24 H24A 110.3 . . ?
C23 C24 H24B 110.3 . . ?
H24A C24 H24B 108.5 . . ?
N5 C25 H25A 109.5 . . ?
N5 C25 H25B 109.5 . . ?
N5 C25 H25C 109.5 . . ?
H25A C25 H25B 109.5 . . ?
H25A C25 H25C 109.5 . . ?
H25B C25 H25C 109.5 . . ?
K3 C27 H27A 79.1 . . ?
K3 C27 H27B 159.1 . . ?
N6 C27 K3 51.7(2) . . ?
N6 C27 C26 117.9(5) . . ?
N6 C27 H27A 107.8 . . ?
N6 C27 H27B 107.8 . . ?
C26 C27 K3 88.4(4) . . ?
C26 C27 H27A 107.8 . . ?
C26 C27 H27B 107.8 . . ?
H27A C27 H27B 107.2 . . ?
N6 C27A H27C 110.6 . . ?
N6 C27A H27D 110.6 . . ?
N6 C27A C26A 105.7(5) . . ?
H27C C27A H27D 108.7 . . ?
C26A C27A H27C 110.6 . . ?
C26A C27A H27D 110.6 . . ?
K3 C22 H22A 83.6 . . ?
K3 C22 H22B 76.9 . . ?
K3 C22 H22C 161.4 . . ?
N4 C22 K3 52.4(3) . . ?
N4 C22 H22A 109.5 . . ?
N4 C22 H22B 109.5 . . ?
N4 C22 H22C 109.5 . . ?
H22A C22 H22B 109.5 . . ?
H22A C22 H22C 109.5 . . ?
H22B C22 H22C 109.5 . . ?
N4 C44 H44A 109.5 . . ?
N4 C44 H44B 109.5 . . ?
N4 C44 H44C 109.5 . . ?
H44A C44 H44B 109.5 . . ?
H44A C44 H44C 109.5 . . ?
H44B C44 H44C 109.5 . . ?
Ni2 C16A K1 82.89(17) . . ?
Ni2 C16A K3 78.96(15) . . ?
K1 C16A K3 146.89(17) . . ?
C21A C16A Ni2 117.6(3) . . ?
C21A C16A K1 97.7(2) . . ?
C21A C16A K3 115.3(2) . . ?
C21A C16A C17A 120 . . ?
C17A C16A Ni2 122.1(3) . . ?
C17A C16A K1 84.8(2) . . ?
C17A C16A K3 81.8(2) . . ?
C16A C21A H21A 120 . . ?
C16A C21A C20A 120 . . ?
C20A C21A H21A 120 . . ?
C21A C20A H20A 120 . . ?
C18A C20A C21A 120 . . ?
C18A C20A H20A 120 . . ?
C20A C18A H18A 120 . . ?
C20A C18A C19A 120 . . ?
C19A C18A H18A 120 . . ?
C18A C19A H19A 120 . . ?
C18A C19A C17A 120 . . ?
C17A C19A H19A 120 . . ?
C16A C17A H17A 120 . . ?
C19A C17A C16A 120 . . ?
C19A C17A H17A 120 . . ?
N6 C29A H29D 109.5 . . ?
N6 C29A H29E 109.5 . . ?
N6 C29A H29F 109.5 . . ?
H29D C29A H29E 109.5 . . ?
H29D C29A H29F 109.5 . . ?
H29E C29A H29F 109.5 . . ?
N6 C28A H28D 109.5 . . ?
N6 C28A H28E 109.5 . . ?
N6 C28A H28F 109.5 . . ?
H28D C28A H28E 109.5 . . ?
H28D C28A H28F 109.5 . . ?
H28E C28A H28F 109.5 . . ?
C30A C43A H43A 118.5 . . ?
C30A C43A C42A 123.0(6) . . ?
C42A C43A H43A 118.5 . . ?
C43A C30A H30A 122.3 . . ?
C31A C30A C43A 115.4(7) . . ?
C31A C30A H30A 122.3 . . ?
C30A C31A H31A 118.3 . . ?
C32A C31A C30A 123.4(7) . . ?
C32A C31A H31A 118.3 . . ?
K3 C32A H32A 101.2 . . ?
C31A C32A K3 106.0(4) . . ?
C31A C32A H32A 120.5 . . ?
C31A C32A C33A 119.1(6) . . ?
C33A C32A K3 61.8(4) . . ?
C33A C32A H32A 120.5 . . ?
C39A C36A C40A 120 . . ?
C39A C36A C41A 123.6(5) . . ?
C40A C36A C41A 116.3(5) . . ?
C36A C39A H39A 120 . . ?
C34A C39A C36A 120 . . ?
C34A C39A H39A 120 . . ?
C39A C34A H34A 120 . . ?
C38A C34A C39A 120 . . ?
C38A C34A H34A 120 . . ?
C34A C38A H38A 120 . . ?
C34A C38A C37A 120 . . ?
C37A C38A H38A 120 . . ?
C38A C37A H37A 120 . . ?
C38A C37A C40A 120 . . ?
C40A C37A H37A 120 . . ?
C36A C40A C35A 120.9(4) . . ?
C37A C40A C36A 120 . . ?
C37A C40A C35A 119.1(4) . . ?
C36A C41A H41A 118 . . ?
C42A C41A C36A 124.1(6) . . ?
C42A C41A H41A 118 . . ?
C43A C42A K3 103.0(5) . . ?
C41A C42A K3 98.2(9) . . ?
C41A C42A C43A 122.6(4) . . ?
C41A C42A C33A 118.4(5) . . ?
C33A C42A K3 66.3(5) . . ?
C33A C42A C43A 119.1(5) . . ?
C32A C33A K3 94.1(5) . . ?
C32A C33A C42A 119.5(5) . . ?
C42A C33A K3 88.5(5) . . ?
C35A C33A K3 87.8(5) . . ?
C35A C33A C32A 121.9(5) . . ?
C35A C33A C42A 118.6(4) . . ?
C40A C35A H35A 119.2 . . ?
C33A C35A C40A 121.6(5) . . ?
C33A C35A H35A 119.2 . . ?
H25D C25A H25E 109.5 . . ?
H25D C25A H25F 109.5 . . ?
H25E C25A H25F 109.5 . . ?
N5A C25A H25D 109.5 . . ?
N5A C25A H25E 109.5 . . ?
N5A C25A H25F 109.5 . . ?
H24C C24A H24D 107.5 . . ?
C23A C24A H24C 108.4 . . ?
C23A C24A H24D 108.4 . . ?
N5A C24A H24C 108.4 . . ?
N5A C24A H24D 108.4 . . ?
N5A C24A C23A 115.3(7) . . ?
C27A C26A H26C 104.3 . . ?
C27A C26A H26D 104.3 . . ?
H26C C26A H26D 105.6 . . ?
N5A C26A C27A 131.8(7) . . ?
N5A C26A H26C 104.3 . . ?
N5A C26A H26D 104.3 . . ?
H44D C44A H44E 109.5 . . ?
H44D C44A H44F 109.5 . . ?
H44E C44A H44F 109.5 . . ?
N4A C44A H44D 109.5 . . ?
N4A C44A H44E 109.5 . . ?
N4A C44A H44F 109.5 . . ?
K3 C22A H22D 80.8 . . ?
K3 C22A H22E 77.5 . . ?
K3 C22A H22F 163.7 . . ?
H22D C22A H22E 109.5 . . ?
H22D C22A H22F 109.5 . . ?
H22E C22A H22F 109.5 . . ?
N4A C22A K3 54.4(5) . . ?
N4A C22A H22D 109.5 . . ?
N4A C22A H22E 109.5 . . ?
N4A C22A H22F 109.5 . . ?
C24A C23A H23C 107.5 . . ?
C24A C23A H23D 107.5 . . ?
H23C C23A H23D 107 . . ?
N4A C23A C24A 119.4(7) . . ?
N4A C23A H23C 107.5 . . ?
N4A C23A H23D 107.5 . . ?
C44A N4A K3 111.1(5) . . ?
C44A N4A C22A 109.7(8) . . ?
C44A N4A C23A 109.0(7) . . ?
C22A N4A K3 101.4(5) . . ?
C23A N4A K3 116.1(5) . . ?
C23A N4A C22A 109.2(8) . . ?
C25A N5A K3 109.3(6) . . ?
C24A N5A K3 110.1(5) . . ?
C24A N5A C25A 100.2(7) . . ?
C24A N5A C26A 130.0(9) . . ?
C26A N5A K3 98.9(5) . . ?
C26A N5A C25A 107.6(7) . . ?
K1 C3A H3AA 86.7 . . ?
K1 C3A H3AB 156.7 . . ?
N1 C3A K1 51.0(5) . . ?
N1 C3A H3AA 106 . . ?
N1 C3A H3AB 106 . . ?
N1 C3A C4A 125.2(16) . . ?
H3AA C3A H3AB 106.3 . . ?
C4A C3A K1 88.2(7) . . ?
C4A C3A H3AA 106 . . ?
C4A C3A H3AB 106 . . ?
N2 C4A C5 46.8(5) . . ?
N2 C4A C3A 99.6(14) . . ?
N2 C4A H4AA 111.9 . . ?
N2 C4A H4AB 111.9 . . ?
C5 C4A H4AA 67.1 . . ?
C5 C4A H4AB 115.9 . . ?
C3A C4A C5 129.1(9) . . ?
C3A C4A H4AA 111.9 . . ?
C3A C4A H4AB 111.9 . . ?
H4AA C4A H4AB 109.6 . . ?

loop_
_geom_bond_atom_site_label_1
_geom_bond_atom_site_label_2
_geom_bond_distance
_geom_bond_site_symmetry_2
_geom_bond_publ_flag
Ni2 K1 3.2040(6) . ?
Ni2 K3 3.3072(6) . ?
Ni2 C10 1.945(3) . ?
Ni2 C31 2.130(12) . ?
Ni2 C16 2.123(3) . ?
Ni2 C43 2.054(4) . ?
Ni2 C30 1.886(4) . ?
Ni2 C16A 1.816(4) . ?
Ni2 C43A 2.137(6) . ?
Ni2 C30A 2.15(2) . ?
K1 N2 2.846(2) . ?
K1 N1 2.826(2) . ?
K1 N3 2.780(2) . ?
K1 C10 3.105(2) . ?
K1 C11 3.174(3) . ?
K1 C16 2.956(3) . ?
K1 C21 3.181(4) . ?
K1 C5 3.324(4) . ?
K1 C16A 2.874(5) . ?
K1 C21A 3.355(5) . ?
K1 C17A 3.076(5) . ?
K3 N6 2.793(2) . ?
K3 N4 2.831(7) . ?
K3 N5 2.905(6) . ?
K3 C16 2.978(3) . ?
K3 C34 3.170(5) . ?
K3 C33 2.986(5) . ?
K3 C16A 3.133(5) . ?
K3 C17A 3.242(5) . ?
K3 C33A 3.009(9) . ?
K3 C35A 3.268(9) . ?
K3 N4A 2.871(10) . ?
K3 N5A 3.043(9) . ?
N2 C6 1.4613(17) . ?
N2 C4 1.4659(18) . ?
N2 C5 1.4607(18) . ?
N2 C4A 1.462(2) . ?
N6 C28 1.454(2) . ?
N6 C29 1.447(2) . ?
N6 C27 1.455(2) . ?
N6 C27A 1.457(2) . ?
N6 C29A 1.457(2) . ?
N6 C28A 1.451(2) . ?
N1 C3 1.4623(18) . ?
N1 C1 1.4603(19) . ?
N1 C2 1.4649(18) . ?
N1 C3A 1.464(2) . ?
N3 C7 1.471(3) . ?
N3 C8 1.463(4) . ?
N3 C9 1.463(4) . ?
C6 H6A 0.99 . ?
C6 H6B 0.99 . ?
C6 C7 1.517(3) . ?
C10 C11 1.412(4) . ?
C10 C15 1.409(4) . ?
C31 H31 0.95 . ?
C31 C32 1.3956(15) . ?
C31 C30 1.3955(15) . ?
C7 H7A 0.99 . ?
C7 H7B 0.99 . ?
C11 H11 0.95 . ?
C11 C12 1.392(4) . ?
C4 H4A 0.99 . ?
C4 H4B 0.99 . ?
C4 C3 1.540(5) . ?
N4 C23 1.454(2) . ?
N4 C22 1.452(2) . ?
N4 C44 1.452(2) . ?
C15 H15 0.95 . ?
C15 C14 1.390(5) . ?
C40 C39 1.39 . ?
C40 C35 1.39 . ?
C40 C41 1.3985(15) . ?
C39 H39 0.95 . ?
C39 C38 1.39 . ?
C38 H38 0.95 . ?
C38 C37 1.39 . ?
C37 H37 0.95 . ?
C37 C36 1.39 . ?
C36 H36 0.95 . ?
C36 C35 1.39 . ?
C35 C34 1.3990(15) . ?
C41 H41 0.95 . ?
C41 C42 1.3969(15) . ?
N5 C26 1.452(2) . ?
N5 C24 1.451(2) . ?
N5 C25 1.465(7) . ?
C3 H3A 0.99 . ?
C3 H3B 0.99 . ?
C16 C21 1.39 . ?
C16 C17 1.39 . ?
C21 H21 0.95 . ?
C21 C20 1.39 . ?
C20 H20 0.95 . ?
C20 C19 1.39 . ?
C19 H19 0.95 . ?
C19 C18 1.39 . ?
C18 H18 0.95 . ?
C18 C17 1.39 . ?
C17 H17 0.95 . ?
C8 H8B 0.98 . ?
C8 H8C 0.98 . ?
C8 H8A 0.98 . ?
C42 C33 1.3992(15) . ?
C42 C43 1.3993(15) . ?
C1 H1C 0.98 . ?
C1 H1B 0.98 . ?
C1 H1A 0.98 . ?
C34 H34 0.95 . ?
C34 C33 1.3972(15) . ?
C33 C32 1.3980(15) . ?
C5 H5C 0.98 . ?
C5 H5B 0.98 . ?
C5 H5A 0.98 . ?
C9 H9A 0.98 . ?
C9 H9B 0.98 . ?
C9 H9C 0.98 . ?
C14 H14 0.95 . ?
C14 C13 1.367(7) . ?
C12 H12 0.95 . ?
C12 C13 1.374(6) . ?
C2 H2A 0.98 . ?
C2 H2B 0.98 . ?
C2 H2C 0.98 . ?
C32 H32 0.95 . ?
C26 H26A 0.99 . ?
C26 H26B 0.99 . ?
C26 C27 1.481(5) . ?
C13 H13 0.95 . ?
C23 H23A 0.99 . ?
C23 H23B 0.99 . ?
C23 C24 1.480(5) . ?
C28 H28A 0.98 . ?
C28 H28B 0.98 . ?
C28 H28C 0.98 . ?
C43 H43 0.95 . ?
C43 C30 1.3971(15) . ?
C29 H29A 0.98 . ?
C29 H29B 0.98 . ?
C29 H29C 0.98 . ?
C30 H30 0.95 . ?
C24 H24A 0.99 . ?
C24 H24B 0.99 . ?
C25 H25A 0.98 . ?
C25 H25B 0.98 . ?
C25 H25C 0.98 . ?
C27 H27A 0.99 . ?
C27 H27B 0.99 . ?
C27A H27C 0.99 . ?
C27A H27D 0.99 . ?
C27A C26A 1.483(5) . ?
C22 H22A 0.98 . ?
C22 H22B 0.98 . ?
C22 H22C 0.98 . ?
C44 H44A 0.98 . ?
C44 H44B 0.98 . ?
C44 H44C 0.98 . ?
C16A C21A 1.39 . ?
C16A C17A 1.39 . ?
C21A H21A 0.95 . ?
C21A C20A 1.39 . ?
C20A H20A 0.95 . ?
C20A C18A 1.39 . ?
C18A H18A 0.95 . ?
C18A C19A 1.39 . ?
C19A H19A 0.95 . ?
C19A C17A 1.39 . ?
C17A H17A 0.95 . ?
C29A H29D 0.98 . ?
C29A H29E 0.98 . ?
C29A H29F 0.98 . ?
C28A H28D 0.98 . ?
C28A H28E 0.98 . ?
C28A H28F 0.98 . ?
C43A H43A 0.95 . ?
C43A C30A 1.3954(15) . ?
C43A C42A 1.3968(15) . ?
C30A H30A 0.95 . ?
C30A C31A 1.3948(15) . ?
C31A H31A 0.95 . ?
C31A C32A 1.3938(15) . ?
C32A H32A 0.95 . ?
C32A C33A 1.3959(15) . ?
C36A C39A 1.39 . ?
C36A C40A 1.39 . ?
C36A C41A 1.3965(15) . ?
C39A H39A 0.95 . ?
C39A C34A 1.39 . ?
C34A H34A 0.95 . ?
C34A C38A 1.39 . ?
C38A H38A 0.95 . ?
C38A C37A 1.39 . ?
C37A H37A 0.95 . ?
C37A C40A 1.39 . ?
C40A C35A 1.3963(15) . ?
C41A H41A 0.95 . ?
C41A C42A 1.3957(15) . ?
C42A C33A 1.3967(15) . ?
C33A C35A 1.3960(15) . ?
C35A H35A 0.95 . ?
C25A H25D 0.98 . ?
C25A H25E 0.98 . ?
C25A H25F 0.98 . ?
C25A N5A 1.520(13) . ?
C24A H24C 0.99 . ?
C24A H24D 0.99 . ?
C24A C23A 1.479(5) . ?
C24A N5A 1.452(2) . ?
C26A H26C 0.99 . ?
C26A H26D 0.99 . ?
C26A N5A 1.454(2) . ?
C44A H44D 0.98 . ?
C44A H44E 0.98 . ?
C44A H44F 0.98 . ?
C44A N4A 1.452(2) . ?
C22A H22D 0.98 . ?
C22A H22E 0.98 . ?
C22A H22F 0.98 . ?
C22A N4A 1.453(2) . ?
C23A H23C 0.99 . ?
C23A H23D 0.99 . ?
C23A N4A 1.453(2) . ?
C3A H3AA 0.99 . ?
C3A H3AB 0.99 . ?
C3A C4A 1.48(3) . ?
C4A H4AA 0.99 . ?
C4A H4AB 0.99 . ?

loop_
_geom_torsion_atom_site_label_1
_geom_torsion_atom_site_label_2
_geom_torsion_atom_site_label_3
_geom_torsion_atom_site_label_4
_geom_torsion
_geom_torsion_site_symmetry_1
_geom_torsion_site_symmetry_2
_geom_torsion_site_symmetry_3
_geom_torsion_site_symmetry_4
_geom_torsion_publ_flag
Ni2 C10 C11 C12 176.1(2) . . . . ?
Ni2 C10 C15 C14 -174.6(3) . . . . ?
Ni2 C16 C21 C20 -173.0(2) . . . . ?
Ni2 C16 C17 K1 80.69(15) . . . . ?
Ni2 C16 C17 K3 -82.75(15) . . . . ?
Ni2 C16 C17 C18 173.3(2) . . . . ?
Ni2 C16A C21A C20A 174.3(4) . . . . ?
Ni2 C16A C17A C19A -174.1(4) . . . . ?
K1 Ni2 C16A K3 152.17(15) . . . . ?
K1 Ni2 C16A C21A -95.0(3) . . . . ?
K1 Ni2 C16A C17A 79.2(3) . . . . ?
K1 N2 C6 C7 33.3(2) . . . . ?
K1 N2 C4 C3 -41.7(4) . . . . ?
K1 N2 C4A C5 -94.4(6) . . . . ?
K1 N2 C4A C3A 41.7(18) . . . . ?
K1 N1 C3 C4 -43.4(4) . . . . ?
K1 N1 C3A C4A 52(2) . . . . ?
K1 N3 C7 C6 46.9(3) . . . . ?
K1 C10 C11 C12 -120.1(3) . . . . ?
K1 C10 C15 C14 93.5(4) . . . . ?
K1 C16 C21 C20 -101.86(15) . . . . ?
K1 C16 C17 K3 -163.44(14) . . . . ?
K1 C16 C17 C18 92.62(13) . . . . ?
K1 C16A C21A C20A 88.4(2) . . . . ?
K1 C16A C17A C19A -95.8(2) . . . . ?
K1 C3A C4A N2 -28.3(12) . . . . ?
K1 C3A C4A C5 12.4(19) . . . . ?
K3 Ni2 C16A K1 -152.17(15) . . . . ?
K3 Ni2 C16A C21A 112.9(3) . . . . ?
K3 Ni2 C16A C17A -72.9(3) . . . . ?
K3 N6 C27 C26 62.8(7) . . . . ?
K3 N6 C27A C26A -44.5(5) . . . . ?
K3 N4 C23 C24 -52.8(8) . . . . ?
K3 N5 C26 C27 18.4(9) . . . . ?
K3 N5 C24 C23 -36.3(6) . . . . ?
K3 C16 C21 C20 106.01(16) . . . . ?
K3 C16 C17 K1 163.44(14) . . . . ?
K3 C16 C17 C18 -103.94(15) . . . . ?
K3 C42 C33 C34 -83.6(5) . . . . ?
K3 C42 C33 C32 95.9(4) . . . . ?
K3 C42 C43 C30 -88.8(4) . . . . ?
K3 C33 C32 C31 104.8(8) . . . . ?
K3 C16A C21A C20A -95.2(2) . . . . ?
K3 C16A C17A C19A 114.5(2) . . . . ?
K3 C32A C33A C42A -90.6(8) . . . . ?
K3 C32A C33A C35A 89.9(8) . . . . ?
K3 C42A C33A C32A 93.8(7) . . . . ?
K3 C42A C33A C35A -86.6(8) . . . . ?
K3 C33A C35A C40A -87.5(10) . . . . ?
K3 C22A N4A C44A -117.6(7) . . . . ?
K3 C22A N4A C23A 123.0(7) . . . . ?
N2 C6 C7 N3 -55.1(3) . . . . ?
N2 C4 C3 N1 57.9(5) . . . . ?
N6 C27A C26A N5A 61.2(11) . . . . ?
N1 C3A C4A N2 -66(3) . . . . ?
N1 C3A C4A C5 -25(3) . . . . ?
C6 N2 C4 C3 -169.3(3) . . . . ?
C6 N2 C4A C5 112.1(6) . . . . ?
C6 N2 C4A C3A -111.8(11) . . . . ?
C10 Ni2 C16A K1 -49.40(16) . . . . ?
C10 Ni2 C16A K3 102.77(12) . . . . ?
C10 Ni2 C16A C21A -144.4(3) . . . . ?
C10 Ni2 C16A C17A 29.8(3) . . . . ?
C10 C11 C12 C13 -1.2(4) . . . . ?
C10 C15 C14 C13 -2.0(6) . . . . ?
C11 C10 C15 C14 1.1(4) . . . . ?
C11 C12 C13 C14 0.2(5) . . . . ?
C4 N2 C6 C7 160.6(3) . . . . ?
N4 C23 C24 N5 62.3(9) . . . . ?
C15 C10 C11 C12 0.5(4) . . . . ?
C15 C14 C13 C12 1.3(6) . . . . ?
C40 C39 C38 C37 0 . . . . ?
C40 C35 C34 C33 -4.5(8) . . . . ?
C40 C41 C42 K3 62.6(11) . . . . ?
C40 C41 C42 C33 -2.2(14) . . . . ?
C40 C41 C42 C43 177.1(8) . . . . ?
C39 C40 C35 C36 0 . . . . ?
C39 C40 C35 C34 -177.9(7) . . . . ?
C39 C40 C41 C42 -178.9(8) . . . . ?
C39 C38 C37 C36 0 . . . . ?
C38 C37 C36 C35 0 . . . . ?
C37 C36 C35 C40 0 . . . . ?
C37 C36 C35 C34 177.7(8) . . . . ?
C36 C35 C34 C33 177.7(5) . . . . ?
C35 C40 C39 C38 0 . . . . ?
C35 C40 C41 C42 0.9(14) . . . . ?
C35 C34 C33 K3 -83.8(7) . . . . ?
C35 C34 C33 C42 3.2(9) . . . . ?
C35 C34 C33 C32 -176.3(6) . . . . ?
C41 C40 C39 C38 179.8(9) . . . . ?
C41 C40 C35 C36 -179.8(9) . . . . ?
C41 C40 C35 C34 2.3(8) . . . . ?
C41 C42 C33 K3 83.8(7) . . . . ?
C41 C42 C33 C34 0.2(9) . . . . ?
C41 C42 C33 C32 179.8(7) . . . . ?
C41 C42 C43 C30 161.3(7) . . . . ?
N5 C26 C27 K3 -14.2(7) . . . . ?
N5 C26 C27 N6 -58.5(10) . . . . ?
C16 C21 C20 C19 0 . . . . ?
C21 C16 C17 K1 -92.62(13) . . . . ?
C21 C16 C17 K3 103.94(15) . . . . ?
C21 C16 C17 C18 0 . . . . ?
C21 C20 C19 C18 0 . . . . ?
C20 C19 C18 C17 0 . . . . ?
C19 C18 C17 K1 59.83(13) . . . . ?
C19 C18 C17 K3 -65.20(16) . . . . ?
C19 C18 C17 C16 0 . . . . ?
C17 C16 C21 C20 0 . . . . ?
C8 N3 C7 C6 -65.0(3) . . . . ?
C42 C33 C32 C31 12.1(10) . . . . ?
C42 C43 C30 C31 24.5(9) . . . . ?
C1 N1 C3 C4 70.9(4) . . . . ?
C1 N1 C3A K1 100.1(3) . . . . ?
C1 N1 C3A C4A 152(2) . . . . ?
C34 C33 C32 C31 -168.4(8) . . . . ?
C33 C42 C43 C30 -19.5(7) . . . . ?
C5 N2 C6 C7 -73.1(3) . . . . ?
C5 N2 C4 C3 66.8(4) . . . . ?
C5 N2 C4A C3A 136.1(14) . . . . ?
C9 N3 C7 C6 172.1(3) . . . . ?
C2 N1 C3 C4 -167.1(3) . . . . ?
C2 N1 C3A K1 -140.9(11) . . . . ?
C2 N1 C3A C4A -89.2(19) . . . . ?
C32 C31 C30 C43 -10.7(13) . . . . ?
C26 N5 C24 C23 -157.6(6) . . . . ?
C23 N4 C22 K3 118.0(6) . . . . ?
C28 N6 C27 K3 106.5(4) . . . . ?
C28 N6 C27 C26 169.3(7) . . . . ?
C43 C42 C33 K3 -95.5(4) . . . . ?
C43 C42 C33 C34 -179.1(5) . . . . ?
C43 C42 C33 C32 0.5(7) . . . . ?
C29 N6 C28 K3 119.3(4) . . . . ?
C29 N6 C27 K3 -124.3(4) . . . . ?
C29 N6 C27 C26 -61.5(8) . . . . ?
C30 C31 C32 C33 -6.7(14) . . . . ?
C24 N5 C26 C27 141.9(7) . . . . ?
C25 N5 C26 C27 -103.6(7) . . . . ?
C25 N5 C24 C23 87.8(7) . . . . ?
C27 N6 C28 K3 -108.4(4) . . . . ?
C27A C26A N5A K3 -37.8(11) . . . . ?
C27A C26A N5A C25A -151.4(10) . . . . ?
C27A C26A N5A C24A 88.1(13) . . . . ?
C22 N4 C23 C24 -167.5(7) . . . . ?
C44 N4 C23 C24 69.8(9) . . . . ?
C44 N4 C22 K3 -114.9(6) . . . . ?
C16A C21A C20A C18A 0 . . . . ?
C21A C16A C17A C19A 0 . . . . ?
C21A C20A C18A C19A 0 . . . . ?
C20A C18A C19A C17A 0 . . . . ?
C18A C19A C17A C16A 0 . . . . ?
C17A C16A C21A C20A 0 . . . . ?
C29A N6 C27A C26A -162.8(6) . . . . ?
C28A N6 C27A C26A 89.7(7) . . . . ?
C43A Ni2 C16A K1 127.66(18) . . . . ?
C43A Ni2 C16A K3 -80.17(19) . . . . ?
C43A Ni2 C16A C21A 32.7(3) . . . . ?
C43A Ni2 C16A C17A -153.1(3) . . . . ?
C43A C30A C31A C32A -4(2) . . . . ?
C43A C42A C33A K3 -92.1(7) . . . . ?
C43A C42A C33A C32A 1.7(13) . . . . ?
C43A C42A C33A C35A -178.8(8) . . . . ?
C30A Ni2 C16A K1 128.4(4) . . . . ?
C30A Ni2 C16A K3 -79.5(5) . . . . ?
C30A Ni2 C16A C21A 33.4(6) . . . . ?
C30A Ni2 C16A C17A -152.4(5) . . . . ?
C30A C43A C42A K3 -77.8(13) . . . . ?
C30A C43A C42A C41A 173.5(16) . . . . ?
C30A C43A C42A C33A -7.8(17) . . . . ?
C30A C31A C32A K3 64.4(14) . . . . ?
C30A C31A C32A C33A -1.8(16) . . . . ?
C31A C32A C33A K3 93.5(6) . . . . ?
C31A C32A C33A C42A 2.9(12) . . . . ?
C31A C32A C33A C35A -176.6(8) . . . . ?
C32A C33A C35A C40A 179.1(9) . . . . ?
C36A C39A C34A C38A 0 . . . . ?
C36A C40A C35A C33A 2.5(13) . . . . ?
C36A C41A C42A K3 65.8(18) . . . . ?
C36A C41A C42A C43A 177.0(14) . . . . ?
C36A C41A C42A C33A -2(2) . . . . ?
C39A C36A C40A C37A 0 . . . . ?
C39A C36A C40A C35A 178.7(11) . . . . ?
C39A C36A C41A C42A -179.0(12) . . . . ?
C39A C34A C38A C37A 0 . . . . ?
C34A C38A C37A C40A 0 . . . . ?
C38A C37A C40A C36A 0 . . . . ?
C38A C37A C40A C35A -178.7(11) . . . . ?
C37A C40A C35A C33A -178.8(8) . . . . ?
C40A C36A C39A C34A 0 . . . . ?
C40A C36A C41A C42A 4(2) . . . . ?
C41A C36A C39A C34A -177.2(15) . . . . ?
C41A C36A C40A C37A 177.4(14) . . . . ?
C41A C36A C40A C35A -4.0(13) . . . . ?
C41A C42A C33A K3 86.6(11) . . . . ?
C41A C42A C33A C32A -179.5(11) . . . . ?
C41A C42A C33A C35A 0.0(16) . . . . ?
C42A C43A C30A C31A 9(2) . . . . ?
C42A C33A C35A C40A -0.4(15) . . . . ?
C24A C23A N4A K3 30.3(11) . . . . ?
C24A C23A N4A C44A 156.7(10) . . . . ?
C24A C23A N4A C22A -83.4(11) . . . . ?
C23A C24A N5A K3 41.4(10) . . . . ?
C23A C24A N5A C25A 156.4(9) . . . . ?
C23A C24A N5A C26A -80.1(12) . . . . ?
N5A C24A C23A N4A -51.4(14) . . . . ?
C4A N2 C6 C7 -172.2(11) . . . . ?

loop_
_exptl_oxdiff_crystal_face_indexfrac_h
_exptl_oxdiff_crystal_face_indexfrac_k
_exptl_oxdiff_crystal_face_indexfrac_l
_exptl_oxdiff_crystal_face_x
_exptl_oxdiff_crystal_face_y
_exptl_oxdiff_crystal_face_z
0.0006 -0.9997 -1.0007 0.0297 0.0995 0.1153
-0.0006 0.9997 1.0007 -0.0297 -0.0995 -0.1153
-1 -0.9996 0.9993 -0.0102 -0.0341 0.1575
1 0.9996 -0.9993 0.0102 0.0341 -0.1575
-1.0002 0.0001 0.9997 0.0168 -0.081 0.0346
1.0003 -0.9998 -1 -0.0439 0.128 0.0883
-1.0003 0.9998 1 0.0439 -0.128 -0.0883
-0.0002 0.9997 0.0004 0.027 -0.047 -0.1229
-0.9999 0.9998 -0.0003 0.1006 -0.0755 -0.0959
0.9999 -0.9998 0.0003 -0.1006 0.0755 0.0959
-0.9997 0.0001 -0.0007 0.0736 -0.0285 0.027
0.9997 -0.0001 0.0007 -0.0736 0.0285 -0.027
0.9995 -0.9998 1.0006 -0.1573 0.023 0.1035
-0.9995 0.9998 -1.0006 0.1573 -0.023 -0.1035
0.9993 -0.0001 1.001 -0.1303 -0.024 -0.0194
-0.9993 0.0001 -1.001 0.1303 0.024 0.0194
-0.9996 -0.9995 -0.001 0.0466 0.0184 0.1499
0.9991 0.9995 1.0013 -0.1033 -0.0709 -0.1423
-0.9991 -0.9995 -1.0013 0.1033 0.0709 0.1423
-0.0004 0 1.0003 -0.0567 -0.0525 0.0076
0.0004 0 -1.0003 0.0567 0.0525 -0.0076
-2.004 -3.9987 12.0009 -0.6415 -0.4993 0.6367
